data_7218512
loop_
_publ_author_name
'Li, Suzhi'
'Wang, Yuan'
'Ma, Pengtao'
'Wang, Jingping'
'Niu, Jingyang'

_publ_section_title
;
 From a versatile arsenotungstate precursor to a large
 lanthanide-containing polyoxometalate--carboxylate hybrid
;
_journal_issue 47
_journal_name_full CrystEngComm
_journal_page_first 10746
_journal_paper_doi 10.1039/C4CE01577K
_journal_volume 16
_journal_year 2014
_chemical_formula_sum 'C14 H126 As6 Ce4 K14 Li4 N2 O264 W58'
_chemical_formula_weight 16794.86
_chemical_name_systematic
;
 ?
;
_space_group_IT_number 2
_symmetry_cell_setting triclinic
_symmetry_space_group_name_Hall '-P 1'
_symmetry_space_group_name_H-M 'P -1'
_atom_sites_solution_hydrogens geom
_atom_sites_solution_primary direct
_atom_sites_solution_secondary difmap
_audit_creation_method SHELXL-97
_cell_angle_alpha 74.831(2)
_cell_angle_beta 86.481(2)
_cell_angle_gamma 64.269(2)
_cell_formula_units_Z 1
_cell_length_a 19.568(2)
_cell_length_b 20.952(2)
_cell_length_c 23.623(3)
_cell_measurement_reflns_used 8323
_cell_measurement_temperature 296(2)
_cell_measurement_theta_max 27.33
_cell_measurement_theta_min 2.18
_cell_volume 8405.6(16)
_computing_cell_refinement 'Bruker SAINT'
_computing_data_collection 'Bruker APEX2'
_computing_data_reduction 'Bruker SAINT'
_computing_molecular_graphics 'Bruker SHELXTL'
_computing_publication_material 'Bruker SHELXTL'
_computing_structure_refinement 'SHELXL-97 (Sheldrick, 1997)'
_computing_structure_solution 'SHELXS-97 (Sheldrick, 1990)'
_diffrn_ambient_temperature 296(2)
_diffrn_measured_fraction_theta_full 0.995
_diffrn_measured_fraction_theta_max 0.995
_diffrn_measurement_device_type 'Bruker APEX-II CCD'
_diffrn_measurement_method '\f and \w scans'
_diffrn_radiation_monochromator graphite
_diffrn_radiation_source 'fine-focus sealed tube'
_diffrn_radiation_type MoK\a
_diffrn_radiation_wavelength 0.71073
_diffrn_reflns_av_R_equivalents 0.0809
_diffrn_reflns_av_sigmaI/netI 0.1620
_diffrn_reflns_limit_h_max 23
_diffrn_reflns_limit_h_min -11
_diffrn_reflns_limit_k_max 24
_diffrn_reflns_limit_k_min -22
_diffrn_reflns_limit_l_max 28
_diffrn_reflns_limit_l_min -27
_diffrn_reflns_number 43355
_diffrn_reflns_theta_full 25.00
_diffrn_reflns_theta_max 25.00
_diffrn_reflns_theta_min 1.79
_diffrn_standards_number 0
_exptl_absorpt_coefficient_mu 21.122
_exptl_absorpt_correction_T_max 0.0637
_exptl_absorpt_correction_T_min 0.0303
_exptl_absorpt_correction_type multi-scan
_exptl_absorpt_process_details SADABS
_exptl_crystal_colour yellow
_exptl_crystal_density_diffrn 3.249
_exptl_crystal_density_method 'not measured'
_exptl_crystal_description block
_exptl_crystal_F_000 7148
_exptl_crystal_size_max 0.55
_exptl_crystal_size_mid 0.31
_exptl_crystal_size_min 0.29
_refine_diff_density_max 4.410
_refine_diff_density_min -3.890
_refine_diff_density_rms 0.569
_refine_ls_extinction_method none
_refine_ls_goodness_of_fit_ref 1.078
_refine_ls_hydrogen_treatment constr
_refine_ls_matrix_type full
_refine_ls_number_parameters 1469
_refine_ls_number_reflns 29459
_refine_ls_number_restraints 270
_refine_ls_restrained_S_all 1.075
_refine_ls_R_factor_all 0.1350
_refine_ls_R_factor_gt 0.0796
_refine_ls_shift/su_max 0.000
_refine_ls_shift/su_mean 0.000
_refine_ls_structure_factor_coef Fsqd
_refine_ls_weighting_details 'calc w=1/[\s^2^(Fo^2^)+(0.0485P)^2^+0.0000P] where P=(Fo^2^+2Fc^2^)/3'
_refine_ls_weighting_scheme calc
_refine_ls_wR_factor_gt 0.1833
_refine_ls_wR_factor_ref 0.2001
_reflns_number_gt 17428
_reflns_number_total 29459
_reflns_threshold_expression >2sigma(I)
_cod_data_source_file c4ce01577k2.cif
_cod_data_source_block njy1
_cod_depositor_comments
;
The following automatic conversions were performed:

'_symmetry_cell_setting' value 'Triclinic' changed to 'triclinic'
according to
/usr/data/users/saulius/crontab/automatic-downloads/rss-feeds/RSC/lib/dictionaries/cif_core.dic
dictionary named 'cif_core.dic' version 2.4.2 from
2011-04-26.

'_exptl_absorpt_correction_type' value 'Multi-scan'
changed to 'multi-scan' according to
/usr/data/users/saulius/crontab/automatic-downloads/rss-feeds/RSC/lib/dictionaries/cif_core.dic
dictionary named 'cif_core.dic' version 2.4.2 from 2011-04-26.

Automatic conversion script
Id: cif_fix_values 2827 2014-09-09 07:05:25Z andrius 

 Adding full bibliography for 7218512.cif.
;
_cod_original_sg_symbol_H-M P-1
_cod_database_code 7218512

loop_
_symmetry_equiv_pos_as_xyz
'x, y, z'
'-x, -y, -z'

loop_
_atom_site_label
_atom_site_type_symbol
_atom_site_fract_x
_atom_site_fract_y
_atom_site_fract_z
_atom_site_U_iso_or_equiv
_atom_site_adp_type
_atom_site_occupancy
_atom_site_symmetry_multiplicity
_atom_site_calc_flag
_atom_site_refinement_flags
W1 W 0.60294(6) 0.38058(7) 0.09264(5) 0.0310(3) Uani 1 1 d .
W2 W 0.66403(6) 0.29356(7) 0.23374(5) 0.0301(3) Uani 1 1 d .
W3 W 0.78041(6) 0.24127(7) 0.12416(5) 0.0323(3) Uani 1 1 d .
W4 W 0.68383(6) 0.10871(7) 0.29665(5) 0.0285(3) Uani 1 1 d .
W5 W 0.80704(6) 0.05097(7) 0.19255(5) 0.0312(3) Uani 1 1 d .
W6 W 0.65824(6) 0.00975(6) 0.21609(5) 0.0269(3) Uani 1 1 d .
W7 W 0.73055(6) 0.13896(7) 0.03859(5) 0.0305(3) Uani 1 1 d .
W8 W 0.57247(6) 0.11094(7) 0.06676(5) 0.0260(3) Uani 1 1 d .
W9 W 0.55551(7) 0.28136(7) 0.00667(5) 0.0379(3) Uani 1 1 d .
W10 W 0.45072(6) 0.13560(6) 0.19904(4) 0.0209(2) Uani 1 1 d .
W11 W 0.40387(6) -0.00380(7) 0.15248(5) 0.0273(3) Uani 1 1 d .
W12 W 0.34791(6) -0.06427(7) 0.28708(5) 0.0280(3) Uani 1 1 d .
W13 W 0.23569(6) -0.01894(7) 0.16609(5) 0.0331(3) Uani 1 1 d .
W14 W 0.29564(6) 0.19313(7) 0.08543(5) 0.0302(3) Uani 1 1 d .
W15 W 0.13116(7) 0.17795(8) 0.09247(5) 0.0377(3) Uani 1 1 d .
W16 W 0.14736(6) 0.30306(7) 0.14815(5) 0.0345(3) Uani 1 1 d .
W17 W 0.07182(6) 0.10351(8) 0.23584(6) 0.0396(3) Uani 1 1 d .
W18 W 0.18898(6) 0.05341(7) 0.35519(5) 0.0330(3) Uani 1 1 d .
W19 W 0.08320(6) 0.23439(8) 0.29025(6) 0.0369(3) Uani 1 1 d .
W20 W 0.24894(6) 0.28647(7) 0.28424(5) 0.0264(3) Uani 1 1 d .
W21 W 0.08483(7) 0.47585(8) 0.27598(6) 0.0471(4) Uani 1 1 d .
W22 W 0.14264(9) 0.59616(10) 0.18975(7) 0.0662(5) Uani 1 1 d .
W23 W 0.08504(8) 0.61557(8) 0.32428(7) 0.0586(4) Uani 1 1 d .
W24 W 0.18435(7) 0.35635(7) 0.41753(6) 0.0376(3) Uani 1 1 d .
W25 W 0.35879(7) 0.34104(7) 0.43902(5) 0.0356(3) Uani 1 1 d .
W26 W 0.20258(8) 0.48968(8) 0.45859(6) 0.0498(4) Uani 1 1 d .
W27 W 0.27024(9) 0.61385(9) 0.35493(7) 0.0585(4) Uani 1 1 d .
W28 W 0.32954(8) 0.58486(8) 0.22257(6) 0.0514(4) Uani 1 1 d .
W29 W 0.42984(8) 0.46157(8) 0.34431(6) 0.0431(3) Uani 1 1 d .
Ce1 Ce 0.46183(8) 0.27408(9) 0.28929(6) 0.0226(3) Uani 1 1 d .
Ce2 Ce 0.39233(8) 0.07011(9) 0.36851(6) 0.0216(3) Uani 1 1 d .
As1 As 0.60444(14) 0.20468(15) 0.15817(11) 0.0216(6) Uani 1 1 d .
As2 As 0.25836(14) 0.12268(16) 0.22847(11) 0.0239(6) Uani 1 1 d .
As3 As 0.26551(16) 0.45460(16) 0.30792(12) 0.0314(7) Uani 1 1 d .
K1 K 0.4000(4) 0.0744(5) 0.5421(3) 0.055(2) Uani 1 1 d .
K2 K 0.5729(4) 0.4495(5) -0.0855(3) 0.063(2) Uani 1 1 d .
K3 K 0.5280(5) -0.1997(5) 0.3956(4) 0.076(3) Uani 1 1 d .
K4 K 0.2239(6) 0.0200(6) 0.5277(4) 0.088(3) Uani 1 1 d .
K5 K 0.3298(6) 0.3355(6) 0.1343(4) 0.091(3) Uani 1 1 d .
K6 K 0.7370(7) 0.2103(6) -0.1214(5) 0.109(4) Uani 1 1 d .
K7 K 0.4106(6) 0.0826(7) -0.0214(5) 0.098(4) Uani 1 1 d .
O1 O 0.5828(11) 0.4689(12) 0.0528(9) 0.050(6) Uani 1 1 d .
O2 O 0.5125(9) 0.3902(10) 0.1142(7) 0.027(4) Uani 1 1 d U
O3 O 0.6329(9) 0.3829(10) 0.1684(7) 0.023(4) Uani 1 1 d U
O4 O 0.7183(10) 0.3351(11) 0.0815(8) 0.036(5) Uani 1 1 d U
O5 O 0.5970(9) 0.3342(9) 0.0321(7) 0.021(4) Uani 1 1 d .
O6 O 0.6572(8) 0.2575(10) 0.1513(7) 0.021(4) Uani 1 1 d U
O7 O 0.6871(12) 0.3290(14) 0.2855(9) 0.054(6) Uani 1 1 d .
O8 O 0.7692(10) 0.2661(12) 0.1954(9) 0.045(6) Uani 1 1 d .
O9 O 0.5726(9) 0.3011(10) 0.2492(7) 0.027(4) Uani 1 1 d .
O10 O 0.7086(9) 0.1926(10) 0.2682(8) 0.033(5) Uani 1 1 d .
O11 O 0.8689(10) 0.2399(11) 0.1054(8) 0.036(5) Uani 1 1 d .
O12 O 0.8132(9) 0.1390(10) 0.1695(7) 0.032(5) Uani 1 1 d U
O13 O 0.7617(9) 0.2005(10) 0.0649(8) 0.034(5) Uani 1 1 d .
O14 O 0.5852(8) 0.1648(10) 0.2894(7) 0.022(4) Uani 1 1 d .
O15 O 0.7096(10) 0.0806(11) 0.3711(7) 0.038(5) Uani 1 1 d .
O16 O 0.7943(9) 0.0528(11) 0.2716(7) 0.032(5) Uani 1 1 d U
O17 O 0.6771(9) 0.0211(10) 0.2932(7) 0.026(4) Uani 1 1 d U
O18 O 0.6749(8) 0.1197(9) 0.1970(7) 0.021(4) Uani 1 1 d U
O19 O 0.9007(9) -0.0092(11) 0.1950(9) 0.042(5) Uani 1 1 d U
O20 O 0.7631(10) -0.0180(11) 0.2047(8) 0.039(5) Uani 1 1 d .
O21 O 0.7749(9) 0.0718(10) 0.1117(7) 0.030(4) Uani 1 1 d .
O22 O 0.6616(10) -0.0777(11) 0.2377(8) 0.037(5) Uani 1 1 d U
O23 O 0.5554(8) 0.0709(9) 0.2229(7) 0.019(4) Uani 1 1 d U
O24 O 0.6363(9) 0.0383(12) 0.1342(7) 0.035(5) Uani 1 1 d .
O25 O 0.7994(10) 0.1100(12) -0.0103(9) 0.048(6) Uani 1 1 d U
O26 O 0.6718(9) 0.0899(10) 0.0280(8) 0.030(5) Uani 1 1 d U
O27 O 0.6602(10) 0.2212(11) -0.0154(8) 0.035(5) Uani 1 1 d U
O28 O 0.6227(9) 0.1833(10) 0.0881(7) 0.030(4) Uani 1 1 d U
O29 O 0.5456(9) 0.0576(9) 0.0372(7) 0.023(4) Uani 1 1 d U
O30 O 0.4994(9) 0.1455(10) 0.1165(7) 0.027(4) Uani 1 1 d .
O31 O 0.5374(10) 0.1992(10) 0.0036(8) 0.031(5) Uani 1 1 d .
O32 O 0.5150(11) 0.3380(11) -0.0620(8) 0.046(6) Uani 1 1 d .
O33 O 0.4764(9) 0.3121(11) 0.0542(8) 0.039(5) Uani 1 1 d .
O34 O 0.4496(9) 0.2165(10) 0.2077(8) 0.029(4) Uani 1 1 d U
O35 O 0.4169(8) 0.1053(10) 0.2667(7) 0.026(4) Uani 1 1 d U
O36 O 0.4490(10) 0.0410(10) 0.1789(8) 0.033(5) Uani 1 1 d .
O37 O 0.4706(10) -0.0508(12) 0.1090(8) 0.044(6) Uani 1 1 d .
O38 O 0.4188(8) -0.0775(9) 0.2217(7) 0.020(4) Uani 1 1 d U
O39 O 0.3267(9) -0.0331(9) 0.1280(6) 0.021(4) Uani 1 1 d .
O40 O 0.3447(8) 0.0896(9) 0.1008(7) 0.017(4) Uani 1 1 d U
O41 O 0.2928(9) 0.0378(11) 0.2100(8) 0.036(5) Uani 1 1 d .
O42 O 0.3911(10) -0.1530(11) 0.3294(9) 0.044(5) Uani 1 1 d .
O43 O 0.2869(10) -0.0889(11) 0.2339(8) 0.038(5) Uani 1 1 d .
O44 O 0.3866(9) -0.0148(10) 0.3157(7) 0.029(4) Uani 1 1 d U
O45 O 0.2514(10) -0.0254(12) 0.3218(7) 0.036(5) Uani 1 1 d .
O46 O 0.2058(11) -0.0688(12) 0.1343(8) 0.042(5) Uani 1 1 d .
O47 O 0.1910(10) 0.0765(11) 0.1082(8) 0.037(5) Uani 1 1 d U
O48 O 0.1491(10) 0.0292(12) 0.2083(8) 0.042(5) Uani 1 1 d U
O49 O 0.3564(8) 0.1830(9) 0.1501(7) 0.020(4) Uani 1 1 d U
O50 O 0.3407(10) 0.2191(12) 0.0267(8) 0.044(6) Uani 1 1 d .
O51 O 0.2125(10) 0.1936(13) 0.0475(8) 0.043(6) Uani 1 1 d .
O52 O 0.2278(9) 0.2932(11) 0.0925(8) 0.033(5) Uani 1 1 d U
O53 O 0.2145(9) 0.1770(10) 0.1581(7) 0.026(4) Uani 1 1 d U
O54 O 0.0701(12) 0.1961(15) 0.0343(9) 0.070(8) Uani 1 1 d .
O55 O 0.0967(10) 0.2804(11) 0.0955(8) 0.037(5) Uani 1 1 d U
O56 O 0.0749(10) 0.1618(12) 0.1582(8) 0.041(5) Uani 1 1 d .
O57 O 0.0971(11) 0.3973(11) 0.1273(8) 0.040(5) Uani 1 1 d U
O58 O 0.2197(9) 0.2872(11) 0.2073(7) 0.034(5) Uani 1 1 d .
O59 O 0.0862(10) 0.2795(12) 0.2078(8) 0.040(5) Uani 1 1 d U
O60 O -0.0074(11) 0.0873(13) 0.2243(10) 0.055(6) Uani 1 1 d .
O61 O 0.1012(9) 0.0486(11) 0.3149(8) 0.036(5) Uani 1 1 d .
O62 O 0.0242(10) 0.1903(12) 0.2593(10) 0.051(6) Uani 1 1 d .
O63 O 0.1702(9) 0.1271(11) 0.2617(7) 0.036(5) Uani 1 1 d U
O64 O 0.1767(11) 0.0040(13) 0.4257(9) 0.051(6) Uani 1 1 d U
O65 O 0.2639(9) 0.0758(10) 0.3676(7) 0.026(4) Uani 1 1 d .
O66 O 0.1074(9) 0.1538(11) 0.3538(9) 0.044(6) Uani 1 1 d .
O67 O 0.0041(10) 0.2978(14) 0.3109(9) 0.056(7) Uani 1 1 d .
O68 O 0.1524(10) 0.2598(12) 0.3042(8) 0.046(6) Uani 1 1 d .
O69 O 0.3032(9) 0.1936(10) 0.3141(7) 0.026(4) Uani 1 1 d U
O70 O 0.3221(8) 0.3113(10) 0.2621(7) 0.028(4) Uani 1 1 d .
O71 O 0.1647(11) 0.3973(12) 0.2588(8) 0.044(5) Uani 1 1 d .
O72 O 0.0068(11) 0.4611(15) 0.2659(10) 0.069(8) Uani 1 1 d .
O73 O 0.0787(11) 0.5449(12) 0.2005(10) 0.057(6) Uani 1 1 d .
O74 O 0.0309(10) 0.5655(12) 0.3069(9) 0.055(7) Uani 1 1 d .
O75 O 0.1099(10) 0.4243(12) 0.3615(8) 0.045(6) Uani 1 1 d U
O76 O 0.1694(9) 0.5212(11) 0.2853(8) 0.033(5) Uani 1 1 d U
O77 O 0.1028(14) 0.6556(16) 0.1258(12) 0.089(9) Uani 1 1 d .
O78 O 0.2201(13) 0.5120(14) 0.1676(10) 0.072(8) Uani 1 1 d .
O79 O 0.0805(12) 0.6570(12) 0.2390(10) 0.063(7) Uani 1 1 d U
O80 O 0.2190(12) 0.6211(12) 0.2026(9) 0.059(7) Uani 1 1 d .
O81 O 0.0132(13) 0.6905(13) 0.3417(12) 0.082(9) Uani 1 1 d .
O82 O 0.1175(11) 0.5506(11) 0.4002(8) 0.048(6) Uani 1 1 d .
O83 O 0.1667(13) 0.6397(12) 0.3260(10) 0.064(7) Uani 1 1 d .
O84 O 0.2335(10) 0.3097(11) 0.3592(9) 0.040(5) Uani 1 1 d .
O85 O 0.1418(11) 0.3054(13) 0.4550(10) 0.060(7) Uani 1 1 d .
O86 O 0.2815(9) 0.3070(10) 0.4604(7) 0.032(5) Uani 1 1 d .
O87 O 0.1561(11) 0.4233(11) 0.4635(9) 0.049(6) Uani 1 1 d .
O88 O 0.2526(10) 0.4280(12) 0.3841(8) 0.043(6) Uani 1 1 d .
O89 O 0.3867(10) 0.3037(12) 0.3786(9) 0.043(5) Uani 1 1 d .
O90 O 0.4263(11) 0.2797(13) 0.4935(8) 0.053(6) Uani 1 1 d U
O91 O 0.2927(11) 0.4122(11) 0.4901(8) 0.044(5) Uani 1 1 d U
O92 O 0.3994(12) 0.4114(12) 0.4111(9) 0.052(6) Uani 1 1 d .
O93 O 0.1624(14) 0.5237(16) 0.5176(10) 0.083(9) Uani 1 1 d .
O94 O 0.2477(12) 0.5500(12) 0.4203(9) 0.055(6) Uani 1 1 d .
O95 O 0.2559(16) 0.6870(16) 0.3825(14) 0.101(10) Uani 1 1 d .
O96 O 0.3058(10) 0.5168(11) 0.3116(8) 0.036(5) Uani 1 1 d .
O97 O 0.3714(12) 0.5543(12) 0.3786(10) 0.052(6) Uani 1 1 d .
O98 O 0.3520(13) 0.6484(13) 0.1695(10) 0.062(7) Uani 1 1 d U
O99 O 0.2915(14) 0.6488(13) 0.2804(10) 0.068(7) Uani 1 1 d .
O100 O 0.3513(11) 0.5116(11) 0.1908(9) 0.044(5) Uani 1 1 d .
O101 O 0.4198(10) 0.5386(11) 0.2716(8) 0.038(5) Uani 1 1 d U
O102 O 0.5195(13) 0.4441(16) 0.3682(11) 0.080(9) Uani 1 1 d .
O103 O 0.4445(11) 0.3941(11) 0.3078(7) 0.035(5) Uani 1 1 d .
O104 O 0.4565(9) 0.1605(10) 0.3580(7) 0.024(4) Uani 1 1 d U
O105 O 0.4876(9) 0.0727(10) 0.4434(7) 0.027(4) Uani 1 1 d U
O106 O 0.5383(10) 0.0683(11) 0.5660(8) 0.035(5) Uani 1 1 d .
O107 O 0.6333(10) -0.0034(12) 0.5247(8) 0.038(5) Uani 1 1 d .
N1 N 0.5436(11) 0.2192(12) 0.3909(9) 0.026(5) Uani 1 1 d U
C1 C 0.5402(12) 0.1602(15) 0.4283(10) 0.020(6) Uani 1 1 d .
C2 C 0.5822(14) 0.1253(15) 0.4842(11) 0.025(6) Uani 1 1 d U
C3 C 0.6256(15) 0.1572(18) 0.4983(12) 0.037(8) Uani 1 1 d .
H3 H 0.6524 0.1375 0.5347 0.044 Uiso 1 1 calc R
C4 C 0.6303(18) 0.217(2) 0.4604(13) 0.054(10) Uani 1 1 d .
H4 H 0.6617 0.2358 0.4699 0.064 Uiso 1 1 calc R
C5 C 0.5867(14) 0.2484(16) 0.4069(11) 0.028(6) Uani 1 1 d U
H5 H 0.5875 0.2904 0.3817 0.033 Uiso 1 1 calc R
C6 C 0.4943(13) 0.1275(14) 0.4097(12) 0.025(6) Uani 1 1 d .
C7 C 0.5852(15) 0.0580(17) 0.5278(13) 0.031(7) Uani 1 1 d U
O1W O 0.4172(10) 0.3705(11) 0.1934(8) 0.037(5) Uiso 1 1 d .
O2W O 0.3193(10) 0.1567(11) 0.4350(8) 0.038(5) Uiso 1 1 d .
O3W O 0.5358(9) -0.0009(10) 0.3483(7) 0.030(4) Uiso 1 1 d .
O4W O 0.9405(11) 0.3137(12) 0.1442(9) 0.050(6) Uiso 1 1 d .
O5W O 0.5489(11) -0.1118(13) 0.2957(9) 0.053(6) Uiso 1 1 d .
O6W O 0.2870(12) 0.0445(14) 0.0015(10) 0.062(7) Uiso 1 1 d .
O7W O 0.1744(14) 0.1579(16) 0.4601(11) 0.083(8) Uiso 1 1 d .
O8W O 0.2704(15) 0.0840(17) 0.5982(12) 0.089(9) Uiso 1 1 d .
O9W O 0.8682(16) 0.2850(18) 0.2650(13) 0.100(10) Uiso 1 1 d .
O10W O 0.6055(14) 0.1762(16) -0.1113(11) 0.080(8) Uiso 1 1 d .
O11W O 1.0594(16) -0.0588(18) 0.1967(13) 0.098(9) Uiso 1 1 d .
O12W O 0.4691(14) 0.4846(16) -0.1886(11) 0.082(8) Uiso 1 1 d .
O13W O 0.4458(15) 0.1959(16) -0.0824(12) 0.085(8) Uiso 1 1 d .
O14W O 0.3311(14) 0.2055(16) 0.5721(11) 0.081(8) Uiso 1 1 d .
O15W O 0.4797(8) 0.6832(9) 0.1774(6) 0.017(4) Uiso 1 1 d .
O16W O 0.8685(8) 0.1403(9) 0.2889(6) 0.017(4) Uiso 1 1 d .

loop_
_atom_site_aniso_label
_atom_site_aniso_U_11
_atom_site_aniso_U_22
_atom_site_aniso_U_33
_atom_site_aniso_U_23
_atom_site_aniso_U_13
_atom_site_aniso_U_12
W1 0.0371(7) 0.0235(7) 0.0289(7) 0.0046(5) 0.0035(5) -0.0166(6)
W2 0.0316(6) 0.0329(8) 0.0281(7) -0.0007(6) 0.0008(5) -0.0201(6)
W3 0.0279(6) 0.0355(8) 0.0356(7) -0.0011(6) 0.0056(5) -0.0208(6)
W4 0.0263(6) 0.0265(7) 0.0210(6) 0.0085(5) -0.0027(5) -0.0089(5)
W5 0.0192(6) 0.0289(8) 0.0350(7) 0.0039(6) -0.0002(5) -0.0077(5)
W6 0.0233(6) 0.0191(7) 0.0283(7) 0.0068(5) 0.0018(5) -0.0076(5)
W7 0.0306(6) 0.0330(8) 0.0272(7) -0.0028(6) 0.0104(5) -0.0170(6)
W8 0.0286(6) 0.0272(7) 0.0218(6) -0.0009(5) 0.0050(5) -0.0153(5)
W9 0.0492(8) 0.0260(8) 0.0296(7) 0.0080(6) -0.0116(6) -0.0151(6)
W10 0.0214(6) 0.0204(6) 0.0175(6) 0.0039(5) 0.0010(4) -0.0109(5)
W11 0.0284(6) 0.0289(7) 0.0260(6) -0.0040(6) 0.0021(5) -0.0156(5)
W12 0.0315(6) 0.0264(7) 0.0275(7) 0.0016(5) -0.0019(5) -0.0182(6)
W13 0.0328(7) 0.0375(8) 0.0342(7) -0.0067(6) -0.0019(5) -0.0210(6)
W14 0.0320(7) 0.0311(8) 0.0200(6) 0.0059(5) -0.0047(5) -0.0131(6)
W15 0.0312(7) 0.0412(9) 0.0342(7) -0.0011(6) -0.0112(5) -0.0133(6)
W16 0.0277(6) 0.0293(8) 0.0333(7) 0.0040(6) -0.0089(5) -0.0059(6)
W17 0.0243(6) 0.0537(10) 0.0465(8) -0.0127(7) 0.0019(6) -0.0221(6)
W18 0.0301(6) 0.0430(9) 0.0319(7) -0.0042(6) 0.0052(5) -0.0248(6)
W19 0.0214(6) 0.0444(9) 0.0440(8) -0.0112(7) 0.0040(5) -0.0140(6)
W20 0.0215(6) 0.0235(7) 0.0275(6) -0.0001(5) 0.0006(5) -0.0072(5)
W21 0.0323(7) 0.0351(9) 0.0540(9) -0.0055(7) 0.0026(6) 0.0000(6)
W22 0.0618(10) 0.0498(11) 0.0497(10) 0.0131(8) 0.0052(8) -0.0058(9)
W23 0.0595(9) 0.0277(9) 0.0671(11) -0.0086(8) 0.0208(8) -0.0038(7)
W24 0.0414(7) 0.0309(8) 0.0371(8) -0.0062(6) 0.0166(6) -0.0160(6)
W25 0.0460(7) 0.0331(8) 0.0229(7) -0.0011(6) 0.0058(5) -0.0166(6)
W26 0.0668(9) 0.0422(9) 0.0429(9) -0.0188(7) 0.0244(7) -0.0243(8)
W27 0.0816(11) 0.0355(9) 0.0677(11) -0.0233(8) 0.0322(9) -0.0317(8)
W28 0.0711(10) 0.0219(8) 0.0516(9) 0.0017(7) 0.0233(7) -0.0205(7)
W29 0.0563(8) 0.0374(9) 0.0460(8) -0.0131(7) 0.0144(7) -0.0298(7)
Ce1 0.0273(8) 0.0180(9) 0.0157(8) 0.0089(7) 0.0000(6) -0.0110(7)
Ce2 0.0252(8) 0.0196(9) 0.0161(8) 0.0075(7) -0.0013(6) -0.0128(7)
As1 0.0230(14) 0.0175(16) 0.0194(15) 0.0053(12) -0.0016(11) -0.0097(12)
As2 0.0230(14) 0.0225(17) 0.0222(15) 0.0020(13) 0.0005(11) -0.0106(12)
As3 0.0393(17) 0.0188(17) 0.0273(17) 0.0022(13) 0.0078(13) -0.0100(14)
K1 0.065(5) 0.056(6) 0.041(4) 0.001(4) -0.005(4) -0.031(4)
K2 0.067(5) 0.045(6) 0.054(5) 0.009(4) 0.008(4) -0.018(4)
K3 0.093(7) 0.069(7) 0.058(6) 0.007(5) -0.010(5) -0.040(6)
K4 0.100(7) 0.081(8) 0.067(6) 0.007(6) -0.018(5) -0.037(6)
K5 0.132(9) 0.075(8) 0.068(6) 0.035(5) -0.048(6) -0.071(7)
K6 0.147(10) 0.065(8) 0.083(7) 0.001(6) 0.032(7) -0.031(7)
K7 0.094(7) 0.102(10) 0.121(9) -0.048(8) 0.022(6) -0.053(7)
O1 0.051(13) 0.050(16) 0.046(13) -0.007(12) 0.004(10) -0.023(12)
O2 0.033(7) 0.021(8) 0.026(8) 0.006(6) 0.005(6) -0.016(6)
O3 0.025(7) 0.021(8) 0.011(7) 0.008(6) 0.000(6) -0.006(6)
O4 0.035(5) 0.036(5) 0.037(5) -0.008(2) 0.003(2) -0.017(3)
O5 0.027(9) 0.012(10) 0.016(9) 0.006(8) 0.002(7) -0.008(8)
O6 0.022(7) 0.026(8) 0.013(7) 0.006(6) -0.003(6) -0.013(6)
O7 0.067(15) 0.08(2) 0.038(13) -0.018(13) 0.011(11) -0.053(14)
O8 0.026(11) 0.045(15) 0.057(14) 0.010(11) -0.011(10) -0.022(10)
O9 0.024(10) 0.028(12) 0.032(11) -0.010(9) 0.014(8) -0.014(9)
O10 0.022(10) 0.023(12) 0.040(12) 0.007(9) -0.012(8) -0.005(9)
O11 0.039(11) 0.034(13) 0.040(12) 0.002(10) 0.006(9) -0.028(10)
O12 0.032(8) 0.025(8) 0.028(8) 0.001(7) -0.014(6) -0.005(6)
O13 0.025(10) 0.023(12) 0.044(12) 0.003(10) 0.012(9) -0.010(9)
O14 0.017(9) 0.024(11) 0.025(10) 0.006(8) 0.000(7) -0.017(8)
O15 0.047(12) 0.045(15) 0.016(10) 0.012(9) -0.016(9) -0.023(11)
O16 0.028(9) 0.032(11) 0.024(9) 0.008(8) -0.010(7) -0.009(8)
O17 0.027(7) 0.020(8) 0.020(7) 0.001(6) 0.007(6) -0.005(6)
O18 0.019(7) 0.009(7) 0.026(7) -0.001(6) 0.007(6) 0.000(6)
O19 0.024(10) 0.041(14) 0.064(13) -0.008(11) 0.020(9) -0.024(9)
O20 0.031(11) 0.032(13) 0.039(12) -0.006(10) 0.009(9) -0.004(10)
O21 0.028(10) 0.023(12) 0.022(10) 0.005(9) -0.002(8) -0.002(9)
O22 0.036(6) 0.034(6) 0.039(6) -0.005(4) 0.001(4) -0.017(4)
O23 0.018(4) 0.019(4) 0.020(4) -0.003(2) 0.0014(19) -0.010(2)
O24 0.029(10) 0.057(15) 0.026(11) -0.006(10) 0.002(8) -0.028(10)
O25 0.029(9) 0.046(12) 0.052(11) -0.012(10) 0.032(9) -0.007(9)
O26 0.027(9) 0.021(10) 0.033(10) 0.013(8) 0.001(7) -0.013(8)
O27 0.035(5) 0.034(5) 0.034(5) -0.007(2) 0.004(2) -0.015(3)
O28 0.032(8) 0.034(9) 0.017(7) -0.001(6) 0.004(6) -0.011(6)
O29 0.029(7) 0.020(8) 0.014(7) 0.002(6) 0.000(6) -0.010(6)
O30 0.026(10) 0.023(12) 0.021(10) 0.000(9) -0.003(8) -0.005(8)
O31 0.042(11) 0.032(13) 0.033(11) -0.016(10) 0.015(9) -0.026(10)
O32 0.055(13) 0.015(12) 0.040(13) 0.012(10) -0.009(10) 0.001(10)
O33 0.028(11) 0.041(14) 0.029(11) 0.003(10) -0.003(8) -0.003(10)
O34 0.034(8) 0.023(8) 0.037(8) -0.010(7) 0.012(6) -0.020(6)
O35 0.011(7) 0.034(9) 0.024(8) 0.007(6) -0.004(6) -0.011(6)
O36 0.034(11) 0.026(12) 0.046(12) -0.006(10) 0.000(9) -0.020(9)
O37 0.047(12) 0.061(16) 0.039(13) -0.031(12) 0.018(10) -0.029(11)
O38 0.023(7) 0.008(7) 0.026(7) -0.003(6) 0.005(6) -0.006(6)
O39 0.037(10) 0.020(11) 0.009(9) 0.002(8) 0.007(7) -0.019(9)
O40 0.016(4) 0.018(4) 0.017(4) -0.002(2) 0.0014(19) -0.009(2)
O41 0.020(10) 0.037(14) 0.050(13) -0.011(11) 0.005(9) -0.014(9)
O42 0.042(12) 0.030(14) 0.059(14) -0.002(11) -0.005(10) -0.018(10)
O43 0.032(11) 0.037(14) 0.045(13) -0.004(11) 0.002(9) -0.019(10)
O44 0.034(9) 0.026(10) 0.023(9) 0.012(8) -0.011(7) -0.018(8)
O45 0.041(11) 0.065(16) 0.012(10) 0.004(10) 0.005(8) -0.040(11)
O46 0.072(14) 0.048(15) 0.020(11) -0.006(10) -0.004(10) -0.041(12)
O47 0.031(8) 0.042(9) 0.033(8) 0.007(7) -0.005(6) -0.019(7)
O48 0.039(8) 0.044(9) 0.034(8) 0.004(7) 0.003(7) -0.018(7)
O49 0.020(7) 0.016(8) 0.017(7) 0.010(6) 0.000(6) -0.009(6)
O50 0.041(12) 0.055(16) 0.026(11) 0.009(11) 0.007(9) -0.023(11)
O51 0.028(11) 0.082(18) 0.028(11) -0.029(12) -0.003(8) -0.024(11)
O52 0.029(8) 0.031(9) 0.043(8) 0.002(7) -0.009(6) -0.021(7)
O53 0.023(7) 0.033(9) 0.020(7) 0.006(6) -0.001(6) -0.017(6)
O54 0.049(14) 0.08(2) 0.044(15) -0.005(14) -0.035(11) -0.002(14)
O55 0.036(8) 0.036(9) 0.042(9) -0.004(7) 0.002(7) -0.022(7)
O56 0.029(11) 0.047(15) 0.032(12) 0.013(10) -0.006(9) -0.014(10)
O57 0.057(11) 0.024(11) 0.021(10) 0.016(8) -0.006(8) -0.013(9)
O58 0.024(10) 0.049(15) 0.011(10) 0.010(9) -0.006(7) -0.009(10)
O59 0.034(8) 0.047(9) 0.028(8) 0.002(7) -0.003(6) -0.013(7)
O60 0.046(13) 0.065(18) 0.072(16) -0.017(14) -0.003(11) -0.041(13)
O61 0.027(10) 0.037(14) 0.040(12) -0.003(10) -0.009(9) -0.013(10)
O62 0.033(12) 0.045(16) 0.081(17) -0.026(13) 0.015(11) -0.017(11)
O63 0.028(9) 0.045(12) 0.022(9) 0.008(8) 0.012(7) -0.015(8)
O64 0.046(11) 0.060(14) 0.054(12) 0.005(10) 0.017(9) -0.041(10)
O65 0.027(10) 0.023(11) 0.034(11) 0.002(9) 0.003(8) -0.020(9)
O66 0.020(10) 0.031(13) 0.083(16) -0.029(12) -0.003(10) -0.006(9)
O67 0.020(11) 0.077(19) 0.060(15) -0.028(14) 0.000(10) -0.006(11)
O68 0.029(11) 0.045(15) 0.032(12) 0.026(10) 0.000(9) -0.006(10)
O69 0.027(4) 0.026(5) 0.027(5) -0.006(2) 0.002(2) -0.013(3)
O70 0.016(9) 0.021(11) 0.029(11) 0.009(9) 0.004(8) 0.000(8)
O71 0.049(13) 0.041(15) 0.034(12) -0.002(11) 0.021(10) -0.019(11)
O72 0.037(13) 0.08(2) 0.071(17) -0.013(15) 0.004(12) -0.016(13)
O73 0.034(12) 0.024(14) 0.081(17) 0.003(12) -0.005(11) 0.006(10)
O74 0.031(12) 0.042(16) 0.055(15) 0.008(12) 0.003(10) 0.006(11)
O75 0.045(10) 0.049(13) 0.031(10) -0.002(9) 0.024(8) -0.019(9)
O76 0.031(8) 0.028(9) 0.026(8) 0.005(7) -0.004(6) -0.005(6)
O77 0.065(17) 0.07(2) 0.08(2) 0.000(17) 0.008(15) 0.005(15)
O78 0.071(17) 0.062(19) 0.050(15) -0.013(14) 0.004(13) 0.000(14)
O79 0.072(13) 0.029(12) 0.063(13) 0.009(10) 0.019(11) -0.013(10)
O80 0.071(16) 0.023(14) 0.052(15) 0.019(11) -0.004(12) -0.007(12)
O81 0.078(17) 0.033(16) 0.10(2) -0.009(15) 0.055(15) -0.006(14)
O82 0.053(13) 0.026(13) 0.021(11) -0.001(10) 0.013(9) 0.017(10)
O83 0.085(17) 0.017(13) 0.067(17) 0.006(12) 0.008(13) -0.010(13)
O84 0.038(12) 0.026(13) 0.055(14) -0.015(11) 0.009(10) -0.012(10)
O85 0.050(13) 0.066(18) 0.074(17) -0.030(15) 0.041(12) -0.033(13)
O86 0.028(10) 0.026(12) 0.030(11) 0.004(9) 0.005(8) -0.007(9)
O87 0.057(13) 0.027(13) 0.066(15) -0.020(12) 0.038(11) -0.022(11)
O88 0.031(11) 0.061(16) 0.041(13) -0.034(12) 0.020(9) -0.015(11)
O89 0.031(11) 0.049(15) 0.053(14) -0.009(12) -0.005(10) -0.021(11)
O90 0.053(11) 0.061(14) 0.022(10) 0.002(9) 0.012(9) -0.014(10)
O91 0.046(9) 0.036(9) 0.036(8) -0.009(7) 0.001(7) -0.005(7)
O92 0.067(15) 0.044(15) 0.065(15) 0.001(12) 0.004(12) -0.049(13)
O93 0.095(19) 0.10(2) 0.062(17) -0.060(17) 0.051(14) -0.030(17)
O94 0.066(15) 0.036(15) 0.055(15) -0.013(12) 0.031(12) -0.019(12)
O95 0.12(2) 0.07(2) 0.17(3) -0.07(2) 0.05(2) -0.067(19)
O96 0.051(12) 0.028(13) 0.029(11) -0.004(10) 0.010(9) -0.019(10)
O97 0.068(15) 0.048(16) 0.073(16) -0.032(13) 0.026(12) -0.049(13)
O98 0.075(13) 0.040(13) 0.066(13) 0.002(11) 0.009(11) -0.032(11)
O99 0.11(2) 0.034(15) 0.059(16) -0.001(13) 0.032(14) -0.036(14)
O100 0.055(13) 0.016(12) 0.059(14) -0.013(11) 0.015(11) -0.012(10)
O101 0.047(8) 0.028(9) 0.049(9) -0.007(7) 0.015(7) -0.028(7)
O102 0.069(17) 0.10(3) 0.09(2) -0.036(18) 0.013(15) -0.047(17)
O103 0.064(13) 0.032(13) 0.019(10) 0.001(9) 0.008(9) -0.035(11)
O104 0.023(9) 0.033(11) 0.010(8) 0.000(8) -0.006(7) -0.009(8)
O105 0.033(8) 0.031(9) 0.012(7) 0.001(6) -0.006(6) -0.011(6)
O106 0.045(12) 0.024(12) 0.031(12) 0.010(9) -0.008(10) -0.018(10)
O107 0.034(11) 0.036(14) 0.040(12) -0.001(11) -0.003(9) -0.015(11)
N1 0.026(10) 0.015(11) 0.028(11) 0.012(9) -0.002(9) -0.011(9)
C1 0.012(12) 0.039(19) 0.011(13) -0.003(13) 0.001(10) -0.015(12)
C2 0.031(10) 0.023(10) 0.030(10) -0.013(8) -0.005(7) -0.017(8)
C3 0.040(17) 0.06(2) 0.026(17) -0.004(16) -0.010(13) -0.037(17)
C4 0.06(2) 0.09(3) 0.04(2) -0.01(2) 0.003(16) -0.05(2)
C5 0.029(10) 0.025(10) 0.028(10) 0.002(8) -0.003(7) -0.016(8)
C6 0.019(14) 0.005(15) 0.044(18) -0.005(13) -0.001(12) 0.000(11)
C7 0.027(13) 0.029(14) 0.044(15) -0.002(12) -0.011(11) -0.021(11)

loop_
_atom_type_symbol
_atom_type_description
_atom_type_scat_dispersion_real
_atom_type_scat_dispersion_imag
_atom_type_scat_source
C C 0.0033 0.0016 'International Tables Vol C Tables 4.2.6.8 and 6.1.1.4'
H H 0.0000 0.0000 'International Tables Vol C Tables 4.2.6.8 and 6.1.1.4'
N N 0.0061 0.0033 'International Tables Vol C Tables 4.2.6.8 and 6.1.1.4'
O O 0.0106 0.0060 'International Tables Vol C Tables 4.2.6.8 and 6.1.1.4'
As As 0.0499 2.0058 'International Tables Vol C Tables 4.2.6.8 and 6.1.1.4'
Ce Ce -0.2486 2.6331 'International Tables Vol C Tables 4.2.6.8 and 6.1.1.4'
W W -0.8490 6.8722 'International Tables Vol C Tables 4.2.6.8 and 6.1.1.4'
K K 0.2009 0.2494 'International Tables Vol C Tables 4.2.6.8 and 6.1.1.4'

loop_
_geom_angle_atom_site_label_1
_geom_angle_atom_site_label_2
_geom_angle_atom_site_label_3
_geom_angle
_geom_angle_site_symmetry_1
_geom_angle_site_symmetry_3
O1 W1 O2 101.1(9) . .
O1 W1 O3 100.1(8) . .
O2 W1 O3 93.0(7) . .
O1 W1 O5 102.7(8) . .
O2 W1 O5 90.6(7) . .
O3 W1 O5 155.7(7) . .
O1 W1 O4 97.2(9) . .
O2 W1 O4 161.7(8) . .
O3 W1 O4 84.3(7) . .
O5 W1 O4 84.8(7) . .
O1 W1 O6 167.4(7) . .
O2 W1 O6 90.1(7) . .
O3 W1 O6 73.3(6) . .
O5 W1 O6 82.7(6) . .
O4 W1 O6 71.8(7) . .
O1 W1 K2 51.4(7) . 2_665
O2 W1 K2 51.1(6) . 2_665
O3 W1 K2 90.2(5) . 2_665
O5 W1 K2 110.5(5) . 2_665
O4 W1 K2 146.6(6) . 2_665
O6 W1 K2 137.6(4) . 2_665
O1 W1 K2 56.2(7) . .
O2 W1 K2 102.7(6) . .
O3 W1 K2 153.5(5) . .
O5 W1 K2 46.7(5) . .
O4 W1 K2 87.0(5) . .
O6 W1 K2 127.1(4) . .
K2 W1 K2 83.44(18) 2_665 .
O9 W2 O7 104.9(8) . .
O9 W2 O10 92.3(8) . .
O7 W2 O10 103.1(10) . .
O9 W2 O3 96.7(8) . .
O7 W2 O3 96.5(9) . .
O10 W2 O3 155.4(7) . .
O9 W2 O8 160.5(8) . .
O7 W2 O8 94.5(8) . .
O10 W2 O8 81.2(8) . .
O3 W2 O8 82.8(7) . .
O9 W2 O6 89.4(6) . .
O7 W2 O6 164.1(8) . .
O10 W2 O6 82.8(7) . .
O3 W2 O6 74.6(6) . .
O8 W2 O6 71.6(6) . .
O11 W3 O4 99.2(9) . .
O11 W3 O8 101.2(8) . .
O4 W3 O8 94.2(8) . .
O11 W3 O13 101.1(8) . .
O4 W3 O13 90.9(8) . .
O8 W3 O13 156.0(7) . .
O11 W3 O12 99.8(8) . .
O4 W3 O12 160.2(7) . .
O8 W3 O12 87.7(8) . .
O13 W3 O12 79.9(7) . .
O11 W3 O6 172.9(8) . .
O4 W3 O6 75.9(7) . .
O8 W3 O6 74.3(6) . .
O13 W3 O6 84.2(6) . .
O12 W3 O6 85.7(7) . .
O15 W4 O14 106.4(8) . .
O15 W4 O17 95.9(8) . .
O14 W4 O17 96.0(7) . .
O15 W4 O10 103.1(8) . .
O14 W4 O10 93.2(7) . .
O17 W4 O10 155.7(7) . .
O15 W4 O16 94.7(8) . .
O14 W4 O16 158.9(7) . .
O17 W4 O16 82.0(7) . .
O10 W4 O16 81.4(7) . .
O15 W4 O18 166.0(8) . .
O14 W4 O18 86.1(6) . .
O17 W4 O18 76.1(6) . .
O10 W4 O18 82.0(7) . .
O16 W4 O18 72.9(6) . .
O19 W5 O12 100.8(8) . .
O19 W5 O16 101.4(8) . .
O12 W5 O16 94.3(8) . .
O19 W5 O21 102.3(8) . .
O12 W5 O21 84.9(8) . .
O16 W5 O21 155.9(7) . .
O19 W5 O20 98.8(8) . .
O12 W5 O20 158.9(7) . .
O16 W5 O20 89.5(8) . .
O21 W5 O20 83.3(8) . .
O19 W5 O18 171.9(8) . .
O12 W5 O18 87.1(7) . .
O16 W5 O18 75.6(6) . .
O21 W5 O18 80.4(6) . .
O20 W5 O18 73.8(7) . .
O22 W6 O23 102.9(8) . .
O22 W6 O24 103.5(9) . .
O23 W6 O24 87.3(7) . .
O22 W6 O20 98.2(8) . .
O23 W6 O20 158.8(8) . .
O24 W6 O20 90.8(7) . .
O22 W6 O17 99.9(8) . .
O23 W6 O17 86.1(6) . .
O24 W6 O17 156.6(8) . .
O20 W6 O17 87.3(7) . .
O22 W6 O18 169.5(7) . .
O23 W6 O18 84.9(6) . .
O24 W6 O18 83.6(7) . .
O20 W6 O18 73.8(7) . .
O17 W6 O18 73.4(6) . .
O25 W7 O27 96.8(9) . .
O25 W7 O13 100.0(9) . .
O27 W7 O13 89.6(8) . .
O25 W7 O21 104.0(8) . .
O27 W7 O21 159.0(7) . .
O13 W7 O21 84.3(8) . .
O25 W7 O26 99.1(9) . .
O27 W7 O26 86.4(8) . .
O13 W7 O26 160.8(7) . .
O21 W7 O26 92.8(8) . .
O25 W7 O28 168.6(8) . .
O27 W7 O28 74.2(7) . .
O13 W7 O28 87.2(7) . .
O21 W7 O28 85.4(7) . .
O26 W7 O28 73.7(7) . .
O25 W7 K6 47.7(7) . .
O27 W7 K6 49.1(6) . .
O13 W7 K6 98.7(6) . .
O21 W7 K6 151.8(5) . .
O26 W7 K6 92.8(5) . .
O28 W7 K6 122.7(5) . .
O29 W8 O30 104.9(8) . .
O29 W8 O31 100.0(7) . .
O30 W8 O31 97.1(7) . .
O29 W8 O24 100.7(8) . .
O30 W8 O24 88.3(7) . .
O31 W8 O24 156.5(7) . .
O29 W8 O26 97.2(7) . .
O30 W8 O26 157.6(7) . .
O31 W8 O26 82.6(7) . .
O24 W8 O26 83.9(7) . .
O29 W8 O28 167.6(7) . .
O30 W8 O28 86.7(7) . .
O31 W8 O28 73.5(7) . .
O24 W8 O28 84.1(7) . .
O26 W8 O28 71.7(7) . .
O32 W9 O33 102.2(9) . .
O32 W9 O5 101.9(9) . .
O33 W9 O5 89.4(8) . .
O32 W9 O31 98.4(9) . .
O33 W9 O31 91.9(8) . .
O5 W9 O31 158.9(7) . .
O32 W9 O27 99.8(8) . .
O33 W9 O27 158.0(8) . .
O5 W9 O27 87.0(7) . .
O31 W9 O27 84.0(7) . .
O32 W9 O28 166.7(8) . .
O33 W9 O28 87.6(7) . .
O5 W9 O28 86.9(7) . .
O31 W9 O28 72.1(7) . .
O27 W9 O28 70.5(7) . .
O32 W9 K2 48.7(7) . .
O33 W9 K2 107.5(7) . .
O5 W9 K2 54.1(5) . .
O31 W9 K2 144.0(5) . .
O27 W9 K2 87.8(6) . .
O28 W9 K2 136.7(5) . .
O34 W10 O35 100.3(8) . .
O34 W10 O23 98.6(7) . .
O35 W10 O23 94.3(7) . .
O34 W10 O49 96.1(8) . .
O35 W10 O49 99.4(6) . .
O23 W10 O49 157.8(6) . .
O34 W10 O30 93.2(7) . .
O35 W10 O30 166.0(8) . .
O23 W10 O30 80.0(6) . .
O49 W10 O30 82.6(6) . .
O34 W10 O36 174.1(8) . .
O35 W10 O36 84.5(8) . .
O23 W10 O36 84.2(7) . .
O49 W10 O36 79.8(7) . .
O30 W10 O36 82.2(7) . .
O34 W10 K5 45.6(6) . .
O35 W10 K5 110.0(6) . .
O23 W10 K5 138.6(5) . .
O49 W10 K5 50.9(5) . .
O30 W10 K5 82.1(5) . .
O36 W10 K5 129.7(5) . .
O37 W11 O36 102.8(8) . .
O37 W11 O38 102.0(9) . .
O36 W11 O38 96.9(8) . .
O37 W11 O40 104.4(8) . .
O36 W11 O40 85.9(8) . .
O38 W11 O40 152.1(6) . .
O37 W11 O39 91.9(7) . .
O36 W11 O39 164.3(7) . .
O38 W11 O39 85.3(6) . .
O40 W11 O39 85.1(6) . .
O37 W11 O41 162.3(8) . .
O36 W11 O41 94.5(7) . .
O38 W11 O41 71.6(7) . .
O40 W11 O41 80.6(6) . .
O39 W11 O41 71.4(6) . .
O37 W11 K7 56.9(7) . .
O36 W11 K7 97.4(6) . .
O38 W11 K7 156.8(5) . .
O40 W11 K7 47.5(5) . .
O39 W11 K7 85.8(4) . .
O41 W11 K7 125.1(5) . .
O42 W12 O44 105.4(8) . .
O42 W12 O45 102.7(9) . .
O44 W12 O45 94.7(8) . .
O42 W12 O38 96.6(8) . .
O44 W12 O38 93.7(7) . .
O45 W12 O38 156.0(7) . .
O42 W12 O43 93.2(8) . .
O44 W12 O43 161.4(8) . .
O45 W12 O43 82.7(7) . .
O38 W12 O43 82.2(7) . .
O42 W12 O41 163.6(8) . .
O44 W12 O41 88.1(7) . .
O45 W12 O41 85.1(7) . .
O38 W12 O41 72.8(6) . .
O43 W12 O41 73.3(7) . .
O42 W12 K3 38.7(6) . .
O44 W12 K3 68.7(6) . .
O45 W12 K3 117.0(5) . .
O38 W12 K3 86.9(5) . .
O43 W12 K3 128.8(6) . .
O41 W12 K3 148.3(4) . .
O46 W13 O43 100.7(9) . .
O46 W13 O39 99.4(8) . .
O43 W13 O39 92.4(7) . .
O46 W13 O48 102.6(9) . .
O43 W13 O48 92.1(8) . .
O39 W13 O48 156.3(8) . .
O46 W13 O47 100.0(9) . .
O43 W13 O47 159.2(8) . .
O39 W13 O47 85.8(7) . .
O48 W13 O47 81.9(8) . .
O46 W13 O41 172.7(8) . .
O43 W13 O41 75.3(8) . .
O39 W13 O41 74.9(6) . .
O48 W13 O41 83.8(7) . .
O47 W13 O41 84.3(7) . .
O50 W14 O40 101.9(9) . .
O50 W14 O51 100.9(9) . .
O40 W14 O51 89.2(8) . .
O50 W14 O49 102.7(8) . .
O40 W14 O49 87.2(7) . .
O51 W14 O49 156.4(7) . .
O50 W14 O52 96.6(9) . .
O40 W14 O52 161.4(7) . .
O51 W14 O52 88.4(8) . .
O49 W14 O52 87.7(7) . .
O50 W14 O53 169.6(8) . .
O40 W14 O53 86.8(6) . .
O51 W14 O53 73.3(7) . .
O49 W14 O53 83.2(6) . .
O52 W14 O53 74.8(7) . .
O50 W14 K5 81.0(8) . .
O40 W14 K5 135.3(5) . .
O51 W14 K5 134.6(7) . .
O49 W14 K5 49.5(5) . .
O52 W14 K5 46.9(5) . .
O53 W14 K5 96.8(5) . .
O50 W14 K7 51.6(8) . .
O40 W14 K7 53.5(5) . .
O51 W14 K7 82.9(6) . .
O49 W14 K7 113.0(5) . .
O52 W14 K7 144.1(6) . .
O53 W14 K7 134.1(5) . .
K5 W14 K7 126.9(2) . .
O54 W15 O47 103.3(10) . .
O54 W15 O56 102.3(10) . .
O47 W15 O56 89.4(8) . .
O54 W15 O51 98.5(10) . .
O47 W15 O51 89.2(8) . .
O56 W15 O51 158.8(7) . .
O54 W15 O55 97.0(10) . .
O47 W15 O55 159.4(7) . .
O56 W15 O55 90.0(8) . .
O51 W15 O55 84.1(8) . .
O54 W15 O53 167.3(11) . .
O47 W15 O53 86.1(7) . .
O56 W15 O53 86.1(7) . .
O51 W15 O53 72.7(6) . .
O55 W15 O53 73.3(7) . .
O57 W16 O59 99.9(9) . .
O57 W16 O55 98.3(9) . .
O59 W16 O55 88.1(8) . .
O57 W16 O58 103.0(9) . .
O59 W16 O58 89.6(7) . .
O55 W16 O58 158.6(9) . .
O57 W16 O52 98.4(8) . .
O59 W16 O52 161.7(8) . .
O55 W16 O52 88.1(7) . .
O58 W16 O52 87.5(7) . .
O57 W16 O53 169.6(7) . .
O59 W16 O53 86.8(7) . .
O55 W16 O53 73.8(7) . .
O58 W16 O53 84.9(7) . .
O52 W16 O53 74.9(7) . .
O57 W16 K5 86.5(7) . .
O59 W16 K5 138.8(5) . .
O55 W16 K5 131.6(6) . .
O58 W16 K5 49.6(5) . .
O52 W16 K5 43.8(5) . .
O53 W16 K5 93.8(4) . .
O60 W17 O62 100.9(9) . .
O60 W17 O48 100.5(9) . .
O62 W17 O48 157.6(8) . .
O60 W17 O61 100.1(9) . .
O62 W17 O61 90.6(9) . .
O48 W17 O61 91.8(8) . .
O60 W17 O56 99.9(9) . .
O62 W17 O56 88.2(10) . .
O48 W17 O56 81.9(8) . .
O61 W17 O56 159.8(7) . .
O60 W17 O63 173.2(8) . .
O62 W17 O63 74.6(7) . .
O48 W17 O63 84.6(7) . .
O61 W17 O63 75.0(7) . .
O56 W17 O63 85.2(7) . .
O64 W18 O65 104.4(8) . .
O64 W18 O45 100.9(9) . .
O65 W18 O45 94.9(7) . .
O64 W18 O66 99.5(10) . .
O65 W18 O66 93.6(8) . .
O45 W18 O66 155.2(8) . .
O64 W18 O61 93.6(8) . .
O65 W18 O61 161.9(8) . .
O45 W18 O61 83.6(7) . .
O66 W18 O61 81.1(7) . .
O64 W18 O63 164.5(7) . .
O65 W18 O63 88.8(7) . .
O45 W18 O63 85.9(7) . .
O66 W18 O63 71.0(8) . .
O61 W18 O63 73.1(7) . .
O64 W18 K4 36.6(7) . .
O65 W18 K4 70.4(6) . .
O45 W18 K4 116.6(5) . .
O66 W18 K4 88.2(6) . .
O61 W18 K4 126.3(5) . .
O63 W18 K4 149.8(5) . .
O67 W19 O68 102.1(10) . .
O67 W19 O66 102.2(10) . .
O68 W19 O66 98.1(8) . .
O67 W19 O59 103.3(10) . .
O68 W19 O59 87.2(8) . .
O66 W19 O59 152.2(8) . .
O67 W19 O62 93.0(9) . .
O68 W19 O62 164.0(9) . .
O66 W19 O62 83.7(9) . .
O59 W19 O62 84.1(9) . .
O67 W19 O63 162.6(9) . .
O68 W19 O63 94.9(8) . .
O66 W19 O63 71.1(7) . .
O59 W19 O63 81.3(7) . .
O62 W19 O63 70.5(7) . .
O69 W20 O70 98.5(8) . .
O69 W20 O84 94.2(8) . .
O70 W20 O84 99.2(8) . .
O69 W20 O58 101.2(8) . .
O70 W20 O58 96.3(8) . .
O84 W20 O58 156.3(7) . .
O69 W20 O71 168.1(7) . .
O70 W20 O71 92.6(8) . .
O84 W20 O71 79.6(8) . .
O58 W20 O71 81.9(8) . .
O69 W20 O68 84.6(7) . .
O70 W20 O68 174.9(7) . .
O84 W20 O68 84.7(8) . .
O58 W20 O68 79.0(7) . .
O71 W20 O68 84.8(7) . .
O69 W20 K5 106.1(6) . .
O70 W20 K5 45.8(6) . .
O84 W20 K5 140.9(6) . .
O58 W20 K5 50.5(5) . .
O71 W20 K5 84.8(5) . .
O68 W20 K5 129.4(5) . .
O72 W21 O71 103.7(11) . .
O72 W21 O73 99.6(10) . .
O71 W21 O73 95.3(8) . .
O72 W21 O75 99.0(10) . .
O71 W21 O75 88.9(8) . .
O73 W21 O75 159.4(9) . .
O72 W21 O74 97.8(10) . .
O71 W21 O74 157.9(9) . .
O73 W21 O74 85.8(9) . .
O75 W21 O74 82.8(8) . .
O72 W21 O76 167.7(10) . .
O71 W21 O76 87.5(8) . .
O73 W21 O76 73.9(8) . .
O75 W21 O76 86.1(7) . .
O74 W21 O76 71.5(7) . .
O77 W22 O80 101.3(13) . .
O77 W22 O79 96.8(11) . .
O80 W22 O79 88.5(10) . .
O77 W22 O78 103.6(11) . .
O80 W22 O78 87.6(11) . .
O79 W22 O78 159.5(9) . .
O77 W22 O73 98.0(12) . .
O80 W22 O73 160.7(9) . .
O79 W22 O73 90.4(10) . .
O78 W22 O73 86.8(10) . .
O77 W22 O76 166.7(10) . .
O80 W22 O76 88.1(8) . .
O79 W22 O76 73.8(8) . .
O78 W22 O76 86.0(8) . .
O73 W22 O76 73.1(8) . .
O81 W23 O83 99.7(11) . .
O81 W23 O82 100.2(10) . .
O83 W23 O82 90.0(10) . .
O81 W23 O74 102.0(11) . .
O83 W23 O74 157.5(9) . .
O82 W23 O74 92.0(10) . .
O81 W23 O79 98.4(11) . .
O83 W23 O79 84.7(10) . .
O82 W23 O79 161.3(8) . .
O74 W23 O79 86.3(10) . .
O81 W23 O76 169.9(10) . .
O83 W23 O76 85.3(8) . .
O82 W23 O76 88.5(7) . .
O74 W23 O76 72.4(7) . .
O79 W23 O76 73.1(8) . .
O85 W24 O75 101.9(10) . .
O85 W24 O87 97.2(9) . .
O75 W24 O87 90.0(9) . .
O85 W24 O84 104.5(10) . .
O75 W24 O84 88.1(8) . .
O87 W24 O84 158.1(8) . .
O85 W24 O86 100.0(10) . .
O75 W24 O86 158.1(8) . .
O87 W24 O86 87.2(8) . .
O84 W24 O86 86.5(8) . .
O85 W24 O88 168.1(9) . .
O75 W24 O88 86.5(8) . .
O87 W24 O88 74.1(7) . .
O84 W24 O88 84.0(7) . .
O86 W24 O88 71.8(7) . .
O90 W25 O89 103.9(9) . .
O90 W25 O92 99.9(10) . .
O89 W25 O92 93.5(9) . .
O90 W25 O86 98.5(9) . .
O89 W25 O86 95.6(8) . .
O92 W25 O86 156.8(8) . .
O90 W25 O91 96.5(8) . .
O89 W25 O91 159.6(8) . .
O92 W25 O91 84.6(9) . .
O86 W25 O91 79.4(8) . .
O90 W25 O88 167.0(7) . .
O89 W25 O88 87.8(7) . .
O92 W25 O88 84.8(8) . .
O86 W25 O88 74.3(7) . .
O91 W25 O88 71.8(7) . .
O93 W26 O91 103.7(11) . .
O93 W26 O94 104.5(12) . .
O91 W26 O94 94.2(10) . .
O93 W26 O87 98.4(11) . .
O91 W26 O87 90.5(9) . .
O94 W26 O87 154.8(9) . .
O93 W26 O82 98.9(10) . .
O91 W26 O82 156.5(8) . .
O94 W26 O82 86.4(10) . .
O87 W26 O82 79.6(9) . .
O93 W26 O88 171.1(11) . .
O91 W26 O88 74.1(7) . .
O94 W26 O88 84.3(8) . .
O87 W26 O88 73.2(7) . .
O82 W26 O88 82.6(7) . .
O95 W27 O99 99.0(13) . .
O95 W27 O97 100.0(11) . .
O99 W27 O97 93.2(10) . .
O95 W27 O94 102.2(12) . .
O99 W27 O94 158.6(10) . .
O97 W27 O94 86.4(9) . .
O95 W27 O83 102.1(12) . .
O99 W27 O83 89.5(10) . .
O97 W27 O83 157.1(9) . .
O94 W27 O83 82.9(9) . .
O95 W27 O96 171.3(10) . .
O99 W27 O96 75.0(9) . .
O97 W27 O96 74.5(7) . .
O94 W27 O96 84.3(8) . .
O83 W27 O96 84.3(8) . .
O100 W28 O98 104.4(10) . .
O100 W28 O101 95.3(9) . .
O98 W28 O101 98.9(9) . .
O100 W28 O80 90.4(9) . .
O98 W28 O80 101.7(10) . .
O101 W28 O80 156.6(8) . .
O100 W28 O99 160.7(9) . .
O98 W28 O99 94.8(10) . .
O101 W28 O99 83.1(9) . .
O80 W28 O99 84.0(10) . .
O100 W28 O96 90.4(8) . .
O98 W28 O96 163.7(9) . .
O101 W28 O96 72.7(7) . .
O80 W28 O96 84.6(8) . .
O99 W28 O96 70.7(8) . .
O100 W28 K2 50.1(7) . 2_665
O98 W28 K2 54.9(8) . 2_665
O101 W28 K2 95.2(6) . 2_665
O80 W28 K2 105.7(6) . 2_665
O99 W28 K2 149.2(7) . 2_665
O96 W28 K2 138.2(5) . 2_665
O100 W28 K6 120.5(7) . 2_665
O98 W28 K6 31.6(8) . 2_665
O101 W28 K6 120.5(6) . 2_665
O80 W28 K6 74.8(7) . 2_665
O99 W28 K6 75.8(7) . 2_665
O96 W28 K6 142.2(5) . 2_665
K2 W28 K6 78.7(2) 2_665 2_665
O102 W29 O103 105.2(11) . .
O102 W29 O92 101.3(11) . .
O103 W29 O92 91.7(9) . .
O102 W29 O101 97.3(11) . .
O103 W29 O101 94.7(8) . .
O92 W29 O101 158.0(9) . .
O102 W29 O97 95.4(10) . .
O103 W29 O97 159.4(8) . .
O92 W29 O97 84.6(9) . .
O101 W29 O97 82.1(8) . .
O102 W29 O96 164.2(11) . .
O103 W29 O96 88.4(8) . .
O92 W29 O96 86.0(8) . .
O101 W29 O96 73.2(7) . .
O97 W29 O96 71.1(7) . .
O14 Ce1 O1W 115.8(5) . .
O14 Ce1 O103 126.7(5) . .
O1W Ce1 O103 72.6(6) . .
O14 Ce1 O9 63.9(5) . .
O1W Ce1 O9 71.7(6) . .
O103 Ce1 O9 71.2(6) . .
O14 Ce1 O104 71.0(5) . .
O1W Ce1 O104 147.5(5) . .
O103 Ce1 O104 131.0(5) . .
O9 Ce1 O104 132.0(5) . .
O14 Ce1 O89 126.5(6) . .
O1W Ce1 O89 117.2(6) . .
O103 Ce1 O89 65.7(6) . .
O9 Ce1 O89 129.1(6) . .
O104 Ce1 O89 68.5(6) . .
O14 Ce1 O70 135.2(5) . .
O1W Ce1 O70 68.7(6) . .
O103 Ce1 O70 97.8(6) . .
O9 Ce1 O70 140.4(6) . .
O104 Ce1 O70 84.4(5) . .
O89 Ce1 O70 72.8(5) . .
O14 Ce1 O34 71.9(5) . .
O1W Ce1 O34 70.1(6) . .
O103 Ce1 O34 142.8(6) . .
O9 Ce1 O34 97.0(5) . .
O104 Ce1 O34 83.6(5) . .
O89 Ce1 O34 133.9(5) . .
O70 Ce1 O34 68.5(5) . .
O14 Ce1 N1 66.8(6) . .
O1W Ce1 N1 149.0(6) . .
O103 Ce1 N1 81.7(6) . .
O9 Ce1 N1 83.9(6) . .
O104 Ce1 N1 63.4(6) . .
O89 Ce1 N1 64.6(6) . .
O70 Ce1 N1 133.4(6) . .
O34 Ce1 N1 133.3(6) . .
O14 Ce1 K5 110.2(4) . .
O1W Ce1 K5 38.2(4) . .
O103 Ce1 K5 105.0(4) . .
O9 Ce1 K5 101.0(4) . .
O104 Ce1 K5 109.4(4) . .
O89 Ce1 K5 115.1(4) . .
O70 Ce1 K5 43.7(4) . .
O34 Ce1 K5 41.1(4) . .
N1 Ce1 K5 172.6(5) . .
O35 Ce2 O69 65.1(6) . .
O35 Ce2 O65 105.2(5) . .
O69 Ce2 O65 71.1(6) . .
O35 Ce2 O44 69.5(6) . .
O69 Ce2 O44 106.2(5) . .
O65 Ce2 O44 68.8(6) . .
O35 Ce2 O2W 127.2(6) . .
O69 Ce2 O2W 66.0(6) . .
O65 Ce2 O2W 76.3(6) . .
O44 Ce2 O2W 144.7(6) . .
O35 Ce2 O3W 67.7(5) . .
O69 Ce2 O3W 126.7(6) . .
O65 Ce2 O3W 146.4(6) . .
O44 Ce2 O3W 78.2(5) . .
O2W Ce2 O3W 135.2(5) . .
O35 Ce2 O104 72.1(5) . .
O69 Ce2 O104 70.8(5) . .
O65 Ce2 O104 138.8(6) . .
O44 Ce2 O104 138.1(5) . .
O2W Ce2 O104 74.2(5) . .
O3W Ce2 O104 72.4(5) . .
O35 Ce2 O106 122.0(6) . 2_656
O69 Ce2 O106 167.4(6) . 2_656
O65 Ce2 O106 96.4(6) . 2_656
O44 Ce2 O106 69.7(6) . 2_656
O2W Ce2 O106 109.9(6) . 2_656
O3W Ce2 O106 65.0(6) . 2_656
O104 Ce2 O106 120.4(5) . 2_656
O35 Ce2 O105 114.1(5) . .
O69 Ce2 O105 112.3(6) . .
O65 Ce2 O105 138.0(5) . .
O44 Ce2 O105 138.6(6) . .
O2W Ce2 O105 68.6(5) . .
O3W Ce2 O105 67.2(5) . .
O104 Ce2 O105 50.0(5) . .
O106 Ce2 O105 75.4(6) 2_656 .
O35 Ce2 O107 166.7(6) . 2_656
O69 Ce2 O107 122.6(6) . 2_656
O65 Ce2 O107 70.2(5) . 2_656
O44 Ce2 O107 97.3(6) . 2_656
O2W Ce2 O107 64.8(6) . 2_656
O3W Ce2 O107 108.8(6) . 2_656
O104 Ce2 O107 119.9(5) . 2_656
O106 Ce2 O107 48.2(6) 2_656 2_656
O105 Ce2 O107 74.4(5) . 2_656
O35 Ce2 C7 144.6(7) . 2_656
O69 Ce2 C7 145.3(7) . 2_656
O65 Ce2 C7 80.8(6) . 2_656
O44 Ce2 C7 81.1(7) . 2_656
O2W Ce2 C7 88.2(7) . 2_656
O3W Ce2 C7 87.9(7) . 2_656
O104 Ce2 C7 125.9(6) . 2_656
O106 Ce2 C7 24.2(6) 2_656 2_656
O105 Ce2 C7 75.9(6) . 2_656
O107 Ce2 C7 24.3(7) 2_656 2_656
O35 Ce2 C6 93.4(7) . .
O69 Ce2 C6 92.3(6) . .
O65 Ce2 C6 145.9(6) . .
O44 Ce2 C6 145.2(6) . .
O2W Ce2 C6 69.7(6) . .
O3W Ce2 C6 67.2(6) . .
O104 Ce2 C6 25.5(6) . .
O106 Ce2 C6 97.5(6) 2_656 .
O105 Ce2 C6 24.5(6) . .
O107 Ce2 C6 96.9(7) 2_656 .
C7 Ce2 C6 100.3(7) 2_656 .
O18 As1 O6 98.2(7) . .
O18 As1 O28 94.2(8) . .
O6 As1 O28 98.1(8) . .
O53 As2 O41 95.2(9) . .
O53 As2 O63 94.9(7) . .
O41 As2 O63 100.8(9) . .
O88 As3 O76 97.7(8) . .
O88 As3 O96 97.5(9) . .
O76 As3 O96 98.5(9) . .
O3W K1 O107 119.4(7) 2_656 2_656
O3W K1 O106 63.2(5) 2_656 .
O107 K1 O106 128.6(6) 2_656 .
O3W K1 O8W 81.9(7) 2_656 .
O107 K1 O8W 86.6(7) 2_656 .
O106 K1 O8W 138.7(7) . .
O3W K1 O14W 92.1(7) 2_656 .
O107 K1 O14W 138.1(7) 2_656 .
O106 K1 O14W 88.9(7) . .
O8W K1 O14W 70.3(9) . .
O3W K1 O2W 173.8(6) 2_656 .
O107 K1 O2W 62.1(6) 2_656 .
O106 K1 O2W 121.2(6) . .
O8W K1 O2W 92.3(7) . .
O14W K1 O2W 83.8(7) . .
O3W K1 O105 121.8(5) 2_656 .
O107 K1 O105 71.8(6) 2_656 .
O106 K1 O105 67.6(5) . .
O8W K1 O105 153.6(7) . .
O14W K1 O105 116.3(8) . .
O2W K1 O105 64.4(5) . .
O3W K1 O105 63.8(5) 2_656 2_656
O107 K1 O105 67.3(5) 2_656 2_656
O106 K1 O105 71.6(6) . 2_656
O8W K1 O105 113.2(8) . 2_656
O14W K1 O105 153.8(7) . 2_656
O2W K1 O105 121.0(6) . 2_656
O105 K1 O105 72.9(6) . 2_656
O3W K1 C7 106.3(7) 2_656 2_656
O107 K1 C7 18.0(5) 2_656 2_656
O106 K1 C7 112.7(6) . 2_656
O8W K1 C7 97.0(8) . 2_656
O14W K1 C7 156.2(7) . 2_656
O2W K1 C7 76.5(6) . 2_656
O105 K1 C7 66.7(6) . 2_656
O105 K1 C7 49.5(6) 2_656 2_656
O3W K1 C7 77.4(6) 2_656 .
O107 K1 C7 112.6(6) 2_656 .
O106 K1 C7 18.3(6) . .
O8W K1 C7 156.9(8) . .
O14W K1 C7 100.1(8) . .
O2W K1 C7 107.8(7) . .
O105 K1 C7 49.6(6) . .
O105 K1 C7 66.2(6) 2_656 .
C7 K1 C7 98.6(6) 2_656 .
O3W K1 K3 71.1(4) 2_656 2_656
O107 K1 K3 165.5(5) 2_656 2_656
O106 K1 K3 44.5(4) . 2_656
O8W K1 K3 105.6(6) . 2_656
O14W K1 K3 44.4(5) . 2_656
O2W K1 K3 108.6(5) . 2_656
O105 K1 K3 94.2(4) . 2_656
O105 K1 K3 113.4(4) 2_656 2_656
C7 K1 K3 156.5(5) 2_656 2_656
C7 K1 K3 57.8(5) . 2_656
O3W K1 K4 105.5(4) 2_656 .
O107 K1 K4 44.4(4) 2_656 .
O106 K1 K4 163.6(5) . .
O8W K1 K4 42.3(6) . .
O14W K1 K4 104.0(6) . .
O2W K1 K4 71.1(4) . .
O105 K1 K4 114.0(4) . .
O105 K1 K4 92.9(4) 2_656 .
C7 K1 K4 57.1(5) 2_656 .
C7 K1 K4 155.6(6) . .
K3 K1 K4 146.4(3) 2_656 .
O32 K2 O100 125.7(6) . 2_665
O32 K2 O2 128.8(6) . 2_665
O100 K2 O2 80.7(5) 2_665 2_665
O32 K2 O1 78.3(6) . 2_665
O100 K2 O1 129.0(6) 2_665 2_665
O2 K2 O1 54.2(6) 2_665 2_665
O32 K2 O12W 72.6(7) . .
O100 K2 O12W 73.5(7) 2_665 .
O2 K2 O12W 76.2(7) 2_665 .
O1 K2 O12W 73.5(6) 2_665 .
O32 K2 O5 55.2(5) . .
O100 K2 O5 143.4(5) 2_665 .
O2 K2 O5 129.9(5) 2_665 .
O1 K2 O5 87.6(5) 2_665 .
O12W K2 O5 127.2(7) . .
O32 K2 O98 72.9(6) . 2_665
O100 K2 O98 55.2(6) 2_665 2_665
O2 K2 O98 128.4(6) 2_665 2_665
O1 K2 O98 136.5(7) 2_665 2_665
O12W K2 O98 67.2(7) . 2_665
O5 K2 O98 101.4(6) . 2_665
O32 K2 O1 101.0(6) . .
O100 K2 O1 130.2(6) 2_665 .
O2 K2 O1 82.8(5) 2_665 .
O1 K2 O1 71.6(6) 2_665 .
O12W K2 O1 145.1(6) . .
O5 K2 O1 52.3(5) . .
O98 K2 O1 145.1(6) 2_665 .
O32 K2 W1 102.0(4) . 2_665
O100 K2 W1 103.6(4) 2_665 2_665
O2 K2 W1 27.7(3) 2_665 2_665
O1 K2 W1 27.2(4) 2_665 2_665
O12W K2 W1 68.7(5) . 2_665
O5 K2 W1 112.0(4) . 2_665
O98 K2 W1 135.0(5) 2_665 2_665
O1 K2 W1 79.7(4) . 2_665
O32 K2 W28 98.9(5) . 2_665
O100 K2 W28 27.4(4) 2_665 2_665
O2 K2 W28 103.6(4) 2_665 2_665
O1 K2 W28 137.3(5) 2_665 2_665
O12W K2 W28 65.3(5) . 2_665
O5 K2 W28 126.1(4) . 2_665
O98 K2 W28 27.9(4) 2_665 2_665
O1 K2 W28 148.1(4) . 2_665
W1 K2 W28 119.9(2) 2_665 2_665
O32 K2 W9 26.4(4) . .
O100 K2 W9 137.8(5) 2_665 .
O2 K2 W9 139.0(4) 2_665 .
O1 K2 W9 85.1(5) 2_665 .
O12W K2 W9 99.0(6) . .
O5 K2 W9 29.3(3) . .
O98 K2 W9 83.3(5) 2_665 .
O1 K2 W9 79.1(4) . .
W1 K2 W9 112.2(2) 2_665 .
W28 K2 W9 111.2(2) 2_665 .
O32 K2 W1 79.8(4) . .
O100 K2 W1 141.8(5) 2_665 .
O2 K2 W1 106.0(4) 2_665 .
O1 K2 W1 79.6(4) 2_665 .
O12W K2 W1 144.6(6) . .
O5 K2 W1 27.7(3) . .
O98 K2 W1 125.0(5) 2_665 .
O1 K2 W1 24.7(4) . .
W1 K2 W1 96.56(18) 2_665 .
W28 K2 W1 142.6(2) 2_665 .
W9 K2 W1 55.61(11) . .
O90 K3 O5W 149.3(7) 2_656 .
O90 K3 O42 131.0(7) 2_656 .
O5W K3 O42 79.3(6) . .
O90 K3 O14W 69.4(7) 2_656 2_656
O5W K3 O14W 80.0(7) . 2_656
O42 K3 O14W 159.0(8) . 2_656
O90 K3 O106 90.4(7) 2_656 2_656
O5W K3 O106 84.1(7) . 2_656
O42 K3 O106 89.4(6) . 2_656
O14W K3 O106 84.6(7) 2_656 2_656
O90 K3 W12 144.3(5) 2_656 .
O5W K3 W12 62.4(4) . .
O42 K3 W12 22.2(4) . .
O14W K3 W12 138.0(7) 2_656 .
O106 K3 W12 74.2(4) 2_656 .
O90 K3 K1 78.5(6) 2_656 2_656
O5W K3 K1 77.2(5) . 2_656
O42 K3 K1 127.7(5) . 2_656
O14W K3 K1 42.4(6) 2_656 2_656
O106 K3 K1 42.3(4) 2_656 2_656
W12 K3 K1 107.3(3) . 2_656
O7W K4 O15 149.9(8) . 2_656
O7W K4 O64 79.9(8) . .
O15 K4 O64 130.1(8) 2_656 .
O7W K4 O8W 79.0(9) . .
O15 K4 O8W 70.9(8) 2_656 .
O64 K4 O8W 157.7(9) . .
O7W K4 O107 83.2(7) . 2_656
O15 K4 O107 94.2(6) 2_656 2_656
O64 K4 O107 88.4(6) . 2_656
O8W K4 O107 82.0(7) . 2_656
O7W K4 W18 62.4(6) . .
O15 K4 W18 145.3(6) 2_656 .
O64 K4 W18 22.5(4) . .
O8W K4 W18 135.8(7) . .
O107 K4 W18 73.3(4) 2_656 .
O7W K4 K1 76.0(6) . .
O15 K4 K1 82.5(5) 2_656 .
O64 K4 K1 125.2(5) . .
O8W K4 K1 41.3(6) . .
O107 K4 K1 40.8(4) 2_656 .
W18 K4 K1 105.0(3) . .
O1W K5 O34 64.3(6) . .
O1W K5 O52 169.7(7) . .
O34 K5 O52 112.5(6) . .
O1W K5 O49 121.6(6) . .
O34 K5 O49 57.4(5) . .
O52 K5 O49 55.8(5) . .
O1W K5 O70 60.9(6) . .
O34 K5 O70 60.9(5) . .
O52 K5 O70 108.8(6) . .
O49 K5 O70 88.2(5) . .
O1W K5 O58 115.3(6) . .
O34 K5 O58 88.7(5) . .
O52 K5 O58 54.4(5) . .
O49 K5 O58 63.3(5) . .
O70 K5 O58 54.7(5) . .
O1W K5 O33 77.2(6) . .
O34 K5 O33 76.7(5) . .
O52 K5 O33 112.1(6) . .
O49 K5 O33 91.2(6) . .
O70 K5 O33 129.5(5) . .
O58 K5 O33 154.5(7) . .
O1W K5 W10 90.7(5) . .
O34 K5 W10 26.4(4) . .
O52 K5 W10 86.8(5) . .
O49 K5 W10 31.1(3) . .
O70 K5 W10 73.9(4) . .
O58 K5 W10 77.7(4) . .
O33 K5 W10 80.1(4) . .
O1W K5 W14 149.9(6) . .
O34 K5 W14 86.1(4) . .
O52 K5 W14 30.8(4) . .
O49 K5 W14 29.6(3) . .
O70 K5 W14 110.3(5) . .
O58 K5 W14 66.3(4) . .
O33 K5 W14 91.6(5) . .
W10 K5 W14 59.67(16) . .
O1W K5 W20 85.9(5) . .
O34 K5 W20 72.7(4) . .
O52 K5 W20 83.8(4) . .
O49 K5 W20 75.9(4) . .
O70 K5 W20 25.1(3) . .
O58 K5 W20 29.5(3) . .
O33 K5 W20 149.2(4) . .
W10 K5 W20 74.47(16) . .
W14 K5 W20 90.4(2) . .
O1W K5 W16 141.5(5) . .
O34 K5 W16 110.3(4) . .
O52 K5 W16 28.7(4) . .
O49 K5 W16 65.0(3) . .
O70 K5 W16 82.7(4) . .
O58 K5 W16 28.7(3) . .
O33 K5 W16 140.8(5) . .
W10 K5 W16 90.9(2) . .
W14 K5 W16 52.10(12) . .
W20 K5 W16 57.70(15) . .
O1W K5 Ce1 35.0(4) . .
O34 K5 Ce1 37.5(4) . .
O52 K5 Ce1 136.9(5) . .
O49 K5 Ce1 90.3(4) . .
O70 K5 Ce1 37.3(3) . .
O58 K5 Ce1 88.4(4) . .
O33 K5 Ce1 92.2(4) . .
W10 K5 Ce1 62.10(13) . .
W14 K5 Ce1 119.9(2) . .
W20 K5 Ce1 60.54(13) . .
W16 K5 Ce1 117.1(2) . .
O98 K6 O46 145.8(8) 2_665 2_655
O98 K6 O25 140.9(8) 2_665 .
O46 K6 O25 71.5(6) 2_655 .
O98 K6 O27 89.6(7) 2_665 .
O46 K6 O27 111.1(7) 2_655 .
O25 K6 O27 56.4(5) . .
O98 K6 O10W 90.9(8) 2_665 .
O46 K6 O10W 75.3(7) 2_655 .
O25 K6 O10W 90.4(7) . .
O27 K6 O10W 64.2(7) . .
O98 K6 W7 117.5(6) 2_665 .
O46 K6 W7 89.9(5) 2_655 .
O25 K6 W7 26.7(3) . .
O27 K6 W7 29.7(4) . .
O10W K6 W7 76.1(6) . .
O98 K6 W28 20.3(5) 2_665 2_665
O46 K6 W28 138.7(5) 2_655 2_665
O25 K6 W28 147.1(6) . 2_665
O27 K6 W28 106.8(5) . 2_665
O10W K6 W28 107.9(6) . 2_665
W7 K6 W28 131.4(3) . 2_665
O98 K6 K2 33.8(5) 2_665 .
O46 K6 K2 164.2(6) 2_655 .
O25 K6 K2 107.2(5) . .
O27 K6 K2 58.7(5) . .
O10W K6 K2 89.0(6) . .
W7 K6 K2 84.3(2) . .
W28 K6 K2 48.21(15) 2_665 .
O13W K7 O29 130.6(8) . 2_655
O13W K7 O29 75.0(7) . .
O29 K7 O29 99.3(5) 2_655 .
O13W K7 O6W 141.8(8) . .
O29 K7 O6W 70.9(6) 2_655 .
O29 K7 O6W 138.9(7) . .
O13W K7 O37 62.1(7) . 2_655
O29 K7 O37 69.0(6) 2_655 2_655
O29 K7 O37 74.7(5) . 2_655
O6W K7 O37 131.3(7) . 2_655
O13W K7 O50 66.1(7) . .
O29 K7 O50 163.3(6) 2_655 .
O29 K7 O50 83.4(5) . .
O6W K7 O50 96.1(7) . .
O37 K7 O50 127.3(7) 2_655 .
O13W K7 O40 117.8(7) . .
O29 K7 O40 110.0(6) 2_655 .
O29 K7 O40 83.5(5) . .
O6W K7 O40 64.4(6) . .
O37 K7 O40 157.5(6) 2_655 .
O50 K7 O40 53.7(5) . .
O13W K7 O37 136.5(7) . .
O29 K7 O37 68.2(5) 2_655 .
O29 K7 O37 62.3(5) . .
O6W K7 O37 77.4(6) . .
O37 K7 O37 111.1(5) 2_655 .
O50 K7 O37 99.2(5) . .
O40 K7 O37 51.8(5) . .
O13W K7 K7 107.4(7) . 2_655
O29 K7 K7 50.0(4) 2_655 2_655
O29 K7 K7 49.3(4) . 2_655
O6W K7 K7 109.5(7) . 2_655
O37 K7 K7 61.3(5) 2_655 2_655
O50 K7 K7 130.2(6) . 2_655
O40 K7 K7 100.1(5) . 2_655
O37 K7 K7 49.8(4) . 2_655
O13W K7 W14 91.7(6) . .
O29 K7 W14 137.7(5) 2_655 .
O29 K7 W14 88.8(4) . .
O6W K7 W14 75.8(5) . .
O37 K7 W14 151.7(5) 2_655 .
O50 K7 W14 25.6(4) . .
O40 K7 W14 29.4(3) . .
O37 K7 W14 79.7(4) . .
K7 K7 W14 123.5(5) 2_655 .
O13W K7 W11 132.3(6) . .
O29 K7 W11 88.0(4) 2_655 .
O29 K7 W11 71.4(4) . .
O6W K7 W11 68.6(5) . .
O37 K7 W11 134.8(5) 2_655 .
O50 K7 W11 77.2(4) . .
O40 K7 W11 26.9(3) . .
O37 K7 W11 24.9(3) . .
K7 K7 W11 74.0(4) 2_655 .
W14 K7 W11 55.35(15) . .
W1 O1 K2 101.4(9) . 2_665
W1 O1 K2 99.0(9) . .
K2 O1 K2 108.4(6) 2_665 .
W1 O2 K2 101.2(7) . 2_665
W1 O3 W2 118.7(9) . .
W3 O4 W1 120.4(10) . .
W9 O5 W1 147.6(9) . .
W9 O5 K2 96.7(6) . .
W1 O5 K2 105.6(7) . .
As1 O6 W2 114.7(7) . .
As1 O6 W3 135.2(9) . .
W2 O6 W3 94.6(5) . .
As1 O6 W1 118.7(7) . .
W2 O6 W1 92.0(6) . .
W3 O6 W1 91.7(6) . .
W3 O8 W2 119.2(9) . .
W2 O9 Ce1 163.4(10) . .
W2 O10 W4 142.0(9) . .
W5 O12 W3 154.5(9) . .
W7 O13 W3 154.1(10) . .
W4 O14 Ce1 159.3(9) . .
W4 O15 K4 154.1(11) . 2_656
W5 O16 W4 118.0(8) . .
W4 O17 W6 119.0(9) . .
As1 O18 W4 113.1(7) . .
As1 O18 W5 136.5(9) . .
W4 O18 W5 93.6(6) . .
As1 O18 W6 121.6(8) . .
W4 O18 W6 91.0(6) . .
W5 O18 W6 89.9(5) . .
W6 O20 W5 122.3(10) . .
W7 O21 W5 150.9(11) . .
W6 O23 W10 158.5(9) . .
W6 O24 W8 147.9(11) . .
W7 O25 K6 105.5(9) . .
W7 O26 W8 119.4(9) . .
W7 O27 W9 121.8(9) . .
W7 O27 K6 101.2(7) . .
W9 O27 K6 136.3(9) . .
As1 O28 W7 133.7(9) . .
As1 O28 W8 117.7(8) . .
W7 O28 W8 95.2(7) . .
As1 O28 W9 115.1(9) . .
W7 O28 W9 93.6(6) . .
W8 O28 W9 92.3(6) . .
W8 O29 K7 145.2(8) . 2_655
W8 O29 K7 134.1(8) . .
K7 O29 K7 80.7(5) 2_655 .
W8 O30 W10 152.3(10) . .
W9 O31 W8 121.5(9) . .
W9 O32 K2 104.9(9) . .
W9 O33 K5 167.0(10) . .
W10 O34 Ce1 140.6(9) . .
W10 O34 K5 108.0(7) . .
Ce1 O34 K5 101.5(6) . .
W10 O35 Ce2 166.5(9) . .
W11 O36 W10 153.0(10) . .
W11 O37 K7 160.1(12) . 2_655
W11 O37 K7 98.1(9) . .
K7 O37 K7 68.9(5) 2_655 .
W11 O38 W12 123.0(8) . .
W13 O39 W11 122.7(8) . .
W14 O40 W11 149.8(9) . .
W14 O40 K7 97.1(6) . .
W11 O40 K7 105.6(6) . .
As2 O41 W12 115.0(9) . .
As2 O41 W13 134.1(9) . .
W12 O41 W13 92.7(7) . .
As2 O41 W11 122.0(9) . .
W12 O41 W11 92.0(6) . .
W13 O41 W11 90.7(6) . .
W12 O42 K3 119.1(9) . .
W13 O43 W12 118.7(10) . .
W12 O44 Ce2 158.8(9) . .
W18 O45 W12 141.4(10) . .
W13 O46 K6 137.6(10) . 2_655
W15 O47 W13 148.4(11) . .
W17 O48 W13 160.1(12) . .
W14 O49 W10 152.3(9) . .
W14 O49 K5 100.9(6) . .
W10 O49 K5 98.0(6) . .
W14 O50 K7 102.8(10) . .
W14 O51 W15 121.0(9) . .
W16 O52 W14 117.5(9) . .
W16 O52 K5 107.4(7) . .
W14 O52 K5 102.4(7) . .
As2 O53 W15 136.5(9) . .
As2 O53 W14 116.0(7) . .
W15 O53 W14 92.9(6) . .
As2 O53 W16 116.1(8) . .
W15 O53 W16 92.6(6) . .
W14 O53 W16 92.6(6) . .
W16 O55 W15 120.2(10) . .
W15 O56 W17 148.9(10) . .
W16 O58 W20 153.4(10) . .
W16 O58 K5 101.7(6) . .
W20 O58 K5 99.9(7) . .
W16 O59 W19 145.6(10) . .
W17 O61 W18 117.6(9) . .
W17 O62 W19 122.5(10) . .
As2 O63 W18 113.3(8) . .
As2 O63 W17 133.7(9) . .
W18 O63 W17 94.3(7) . .
As2 O63 W19 120.9(10) . .
W18 O63 W19 93.1(6) . .
W17 O63 W19 92.3(6) . .
W18 O64 K4 120.9(10) . .
W18 O65 Ce2 159.3(10) . .
W19 O66 W18 123.9(11) . .
W19 O68 W20 155.7(11) . .
W20 O69 Ce2 168.6(9) . .
W20 O70 Ce1 141.1(9) . .
W20 O70 K5 109.0(8) . .
Ce1 O70 K5 99.0(5) . .
W21 O71 W20 150.8(10) . .
W22 O73 W21 119.3(11) . .
W23 O74 W21 120.5(9) . .
W24 O75 W21 145.9(10) . .
As3 O76 W21 116.2(10) . .
As3 O76 W22 118.9(9) . .
W21 O76 W22 93.6(6) . .
As3 O76 W23 131.4(9) . .
W21 O76 W23 95.4(6) . .
W22 O76 W23 92.9(7) . .
W22 O79 W23 120.1(11) . .
W22 O80 W28 146.1(13) . .
W23 O82 W26 146.4(12) . .
W23 O83 W27 150.3(13) . .
W24 O84 W20 159.0(11) . .
W24 O86 W25 120.9(9) . .
W24 O87 W26 122.6(9) . .
As3 O88 W25 114.7(8) . .
As3 O88 W26 135.6(12) . .
W25 O88 W26 94.5(7) . .
As3 O88 W24 119.9(9) . .
W25 O88 W24 92.2(8) . .
W26 O88 W24 89.7(6) . .
W25 O89 Ce1 157.2(10) . .
W25 O90 K3 153.3(10) . 2_656
W26 O91 W25 119.6(9) . .
W29 O92 W25 144.1(12) . .
W26 O94 W27 156.6(13) . .
As3 O96 W29 114.9(9) . .
As3 O96 W27 133.9(9) . .
W29 O96 W27 95.8(7) . .
As3 O96 W28 118.1(8) . .
W29 O96 W28 92.6(6) . .
W27 O96 W28 92.3(7) . .
W27 O97 W29 118.4(9) . .
W28 O98 K6 128.1(11) . 2_665
W28 O98 K2 97.2(10) . 2_665
K6 O98 K2 117.3(8) 2_665 2_665
W27 O99 W28 122.0(12) . .
W28 O100 K2 102.5(9) . 2_665
W28 O101 W29 119.8(9) . .
W29 O103 Ce1 160.9(9) . .
C6 O104 Ce1 123.0(15) . .
C6 O104 Ce2 94.6(15) . .
Ce1 O104 Ce2 142.4(6) . .
C6 O105 Ce2 94.6(14) . .
C6 O105 K1 126.1(16) . .
Ce2 O105 K1 98.1(6) . .
C6 O105 K1 122.9(15) . 2_656
Ce2 O105 K1 97.2(6) . 2_656
K1 O105 K1 107.1(6) . 2_656
C7 O106 Ce2 93.4(18) . 2_656
C7 O106 K1 117.7(16) . .
Ce2 O106 K1 99.9(6) 2_656 .
C7 O106 K3 123.8(18) . 2_656
Ce2 O106 K3 128.1(7) 2_656 2_656
K1 O106 K3 93.2(6) . 2_656
C7 O107 Ce2 93.1(18) . 2_656
C7 O107 K1 119.3(16) . 2_656
Ce2 O107 K1 100.4(7) 2_656 2_656
C7 O107 K4 120.1(19) . 2_656
Ce2 O107 K4 129.7(7) 2_656 2_656
K1 O107 K4 94.8(6) 2_656 2_656
C1 N1 C5 119(2) . .
C1 N1 Ce1 117.4(15) . .
C5 N1 Ce1 123.5(17) . .
N1 C1 C2 123(2) . .
N1 C1 C6 119(2) . .
C2 C1 C6 119(2) . .
C3 C2 C1 116(3) . .
C3 C2 C7 117(2) . .
C1 C2 C7 127(2) . .
C4 C3 C2 122(3) . .
C4 C3 H3 119.0 . .
C2 C3 H3 119.0 . .
C3 C4 C5 119(3) . .
C3 C4 H4 120.7 . .
C5 C4 H4 120.7 . .
N1 C5 C4 122(3) . .
N1 C5 H5 119.2 . .
C4 C5 H5 119.2 . .
O105 C6 O104 121(2) . .
O105 C6 C1 122(2) . .
O104 C6 C1 117(2) . .
O105 C6 Ce2 60.9(12) . .
O104 C6 Ce2 59.9(12) . .
C1 C6 Ce2 176.4(18) . .
O107 C7 O106 124(3) . .
O107 C7 C2 120(3) . .
O106 C7 C2 116(3) . .
O107 C7 Ce2 62.7(16) . 2_656
O106 C7 Ce2 62.4(16) . 2_656
C2 C7 Ce2 168.6(17) . 2_656
O107 C7 K1 42.7(13) . 2_656
O106 C7 K1 115.6(17) . 2_656
C2 C7 K1 110.9(17) . 2_656
Ce2 C7 K1 78.8(7) 2_656 2_656
O107 C7 K1 114.6(18) . .
O106 C7 K1 44.0(12) . .
C2 C7 K1 108.1(16) . .
Ce2 C7 K1 78.8(7) 2_656 .
K1 C7 K1 81.4(6) 2_656 .
Ce1 O1W K5 106.8(7) . .
Ce2 O2W K1 100.6(7) . .
Ce2 O3W K1 102.1(6) . 2_656
K1 O8W K4 96.4(9) . .
K1 O14W K3 93.2(8) . 2_656

loop_
_geom_bond_atom_site_label_1
_geom_bond_atom_site_label_2
_geom_bond_distance
_geom_bond_site_symmetry_2
W1 O1 1.72(2) .
W1 O2 1.751(16) .
W1 O3 1.935(15) .
W1 O5 1.961(16) .
W1 O4 2.065(17) .
W1 O6 2.373(17) .
W1 K2 3.697(8) 2_665
W1 K2 4.065(8) .
W2 O9 1.750(15) .
W2 O7 1.76(2) .
W2 O10 1.865(19) .
W2 O3 1.968(16) .
W2 O8 2.099(18) .
W2 O6 2.296(15) .
W3 O11 1.750(17) .
W3 O4 1.842(19) .
W3 O8 1.86(2) .
W3 O13 1.945(19) .
W3 O12 1.959(19) .
W3 O6 2.355(15) .
W4 O15 1.732(16) .
W4 O14 1.761(15) .
W4 O17 1.918(18) .
W4 O10 1.964(19) .
W4 O16 2.098(17) .
W4 O18 2.314(16) .
W5 O19 1.709(18) .
W5 O12 1.837(19) .
W5 O16 1.878(17) .
W5 O21 1.925(16) .
W5 O20 1.94(2) .
W5 O18 2.364(14) .
W6 O22 1.74(2) .
W6 O23 1.883(15) .
W6 O24 1.887(17) .
W6 O20 1.896(17) .
W6 O17 1.975(16) .
W6 O18 2.388(17) .
W7 O25 1.727(16) .
W7 O27 1.870(19) .
W7 O13 1.889(19) .
W7 O21 1.888(17) .
W7 O26 1.907(17) .
W7 O28 2.291(16) .
W7 K6 3.700(10) .
W8 O29 1.725(16) .
W8 O30 1.814(16) .
W8 O31 1.924(19) .
W8 O24 1.933(18) .
W8 O26 2.015(16) .
W8 O28 2.297(18) .
W9 O32 1.732(18) .
W9 O33 1.836(17) .
W9 O5 1.854(16) .
W9 O31 1.921(17) .
W9 O27 2.006(17) .
W9 O28 2.355(18) .
W9 K2 3.768(8) .
W10 O34 1.749(17) .
W10 O35 1.760(16) .
W10 O23 1.919(15) .
W10 O49 1.949(15) .
W10 O30 2.117(16) .
W10 O36 2.169(18) .
W10 K5 3.736(10) .
W11 O37 1.726(18) .
W11 O36 1.774(17) .
W11 O38 1.868(16) .
W11 O40 1.903(16) .
W11 O39 2.023(15) .
W11 O41 2.437(17) .
W11 K7 4.051(12) .
W12 O42 1.71(2) .
W12 O44 1.793(17) .
W12 O45 1.931(17) .
W12 O38 2.003(15) .
W12 O43 2.081(18) .
W12 O41 2.29(2) .
W12 K3 3.957(9) .
W13 O46 1.730(18) .
W13 O43 1.846(19) .
W13 O39 1.885(15) .
W13 O48 1.928(19) .
W13 O47 1.958(19) .
W13 O41 2.382(18) .
W14 O50 1.695(18) .
W14 O40 1.892(16) .
W14 O51 1.900(16) .
W14 O49 1.904(15) .
W14 O52 1.982(19) .
W14 O53 2.327(16) .
W14 K5 3.782(10) .
W14 K7 3.826(10) .
W15 O54 1.731(18) .
W15 O47 1.87(2) .
W15 O56 1.891(18) .
W15 O51 1.959(19) .
W15 O55 1.97(2) .
W15 O53 2.309(16) .
W16 O57 1.724(19) .
W16 O59 1.897(18) .
W16 O55 1.904(18) .
W16 O58 1.912(16) .
W16 O52 1.963(18) .
W16 O53 2.337(19) .
W16 K5 3.894(10) .
W17 O60 1.774(18) .
W17 O62 1.86(2) .
W17 O48 1.87(2) .
W17 O61 1.891(18) .
W17 O56 1.934(18) .
W17 O63 2.334(18) .
W18 O64 1.781(19) .
W18 O65 1.784(15) .
W18 O45 1.91(2) .
W18 O66 2.007(18) .
W18 O61 2.066(16) .
W18 O63 2.285(17) .
W18 K4 3.999(9) .
W19 O67 1.692(19) .
W19 O68 1.73(2) .
W19 O66 1.84(2) .
W19 O59 1.940(18) .
W19 O62 2.03(2) .
W19 O63 2.396(19) .
W20 O69 1.729(18) .
W20 O70 1.735(16) .
W20 O84 1.930(18) .
W20 O58 1.934(16) .
W20 O71 2.13(2) .
W20 O68 2.185(19) .
W20 K5 3.862(10) .
W21 O72 1.73(2) .
W21 O71 1.832(19) .
W21 O73 1.95(2) .
W21 O75 2.002(19) .
W21 O74 2.02(2) .
W21 O76 2.282(19) .
W22 O77 1.66(3) .
W22 O80 1.85(2) .
W22 O79 1.93(2) .
W22 O78 1.93(2) .
W22 O73 1.94(2) .
W22 O76 2.326(18) .
W23 O81 1.72(2) .
W23 O83 1.88(3) .
W23 O82 1.894(18) .
W23 O74 1.91(2) .
W23 O79 1.97(2) .
W23 O76 2.328(18) .
W24 O85 1.67(2) .
W24 O75 1.83(2) .
W24 O87 1.872(19) .
W24 O84 1.872(18) .
W24 O86 1.920(17) .
W24 O88 2.38(2) .
W25 O90 1.71(2) .
W25 O89 1.75(2) .
W25 O92 1.920(19) .
W25 O86 1.926(18) .
W25 O91 2.104(18) .
W25 O88 2.26(2) .
W26 O93 1.723(19) .
W26 O91 1.829(19) .
W26 O94 1.86(2) .
W26 O87 1.94(2) .
W26 O82 1.953(19) .
W26 O88 2.367(16) .
W27 O95 1.72(2) .
W27 O99 1.82(2) .
W27 O97 1.85(2) .
W27 O94 1.93(2) .
W27 O83 1.97(2) .
W27 O96 2.333(18) .
W28 O100 1.761(18) .
W28 O98 1.76(2) .
W28 O101 1.890(19) .
W28 O80 2.00(2) .
W28 O99 2.04(2) .
W28 O96 2.357(18) .
W28 K2 3.730(8) 2_665
W28 K6 3.999(11) 2_665
W29 O102 1.73(2) .
W29 O103 1.756(18) .
W29 O92 1.87(2) .
W29 O101 1.977(19) .
W29 O97 2.13(2) .
W29 O96 2.270(18) .
Ce1 O14 2.503(16) .
Ce1 O1W 2.508(19) .
Ce1 O103 2.538(19) .
Ce1 O9 2.539(16) .
Ce1 O104 2.545(18) .
Ce1 O89 2.551(19) .
Ce1 O70 2.568(15) .
Ce1 O34 2.600(16) .
Ce1 N1 2.66(2) .
Ce1 K5 4.187(8) .
Ce2 O35 2.408(16) .
Ce2 O69 2.451(18) .
Ce2 O65 2.464(15) .
Ce2 O44 2.467(18) .
Ce2 O2W 2.602(18) .
Ce2 O3W 2.628(16) .
Ce2 O104 2.648(18) .
Ce2 O106 2.672(19) 2_656
Ce2 O105 2.674(16) .
Ce2 O107 2.678(19) 2_656
Ce2 C7 3.01(3) 2_656
Ce2 C6 3.05(3) .
As1 O18 1.756(16) .
As1 O6 1.788(16) .
As1 O28 1.801(16) .
As2 O53 1.769(16) .
As2 O41 1.772(19) .
As2 O63 1.826(16) .
As3 O88 1.777(19) .
As3 O76 1.796(17) .
As3 O96 1.813(19) .
K1 O3W 2.699(19) 2_656
K1 O107 2.71(2) 2_656
K1 O106 2.739(19) .
K1 O8W 2.74(3) .
K1 O14W 2.75(3) .
K1 O2W 2.78(2) .
K1 O105 2.805(18) .
K1 O105 2.85(2) 2_656
K1 C7 3.49(3) 2_656
K1 C7 3.49(3) .
K1 K3 4.066(12) 2_656
K1 K4 4.129(13) .
K2 O32 2.93(2) .
K2 O100 2.93(2) 2_665
K2 O2 2.93(2) 2_665
K2 O1 2.95(2) 2_665
K2 O12W 2.99(3) .
K2 O5 3.072(18) .
K2 O98 3.08(2) 2_665
K2 O1 3.42(2) .
K2 W1 3.697(8) 2_665
K2 W28 3.730(8) 2_665
K3 O90 2.68(2) 2_656
K3 O5W 2.72(2) .
K3 O42 2.83(2) .
K3 O14W 2.85(3) 2_656
K3 O106 2.85(2) 2_656
K3 K1 4.066(12) 2_656
K4 O7W 2.68(3) .
K4 O15 2.69(2) 2_656
K4 O64 2.78(2) .
K4 O8W 2.80(3) .
K4 O107 2.90(2) 2_656
K5 O1W 2.71(2) .
K5 O34 2.81(2) .
K5 O52 2.825(18) .
K5 O49 2.93(2) .
K5 O70 2.931(19) .
K5 O58 3.03(2) .
K5 O33 3.26(2) .
K6 O98 2.66(3) 2_665
K6 O46 2.77(2) 2_655
K6 O25 2.84(2) .
K6 O27 2.85(2) .
K6 O10W 2.93(3) .
K6 W28 3.999(11) 2_665
K7 O13W 2.77(3) .
K7 O29 2.80(2) 2_655
K7 O29 2.834(18) .
K7 O6W 2.84(2) .
K7 O37 2.98(2) 2_655
K7 O50 3.08(2) .
K7 O40 3.101(18) .
K7 O37 3.43(2) .
K7 K7 3.65(2) 2_655
O1 K2 2.95(2) 2_665
O2 K2 2.93(2) 2_665
O15 K4 2.69(2) 2_656
O29 K7 2.80(2) 2_655
O37 K7 2.99(2) 2_655
O46 K6 2.77(2) 2_655
O90 K3 2.68(2) 2_656
O98 K6 2.66(3) 2_665
O98 K2 3.08(2) 2_665
O100 K2 2.93(2) 2_665
O104 C6 1.32(3) .
O105 C6 1.27(3) .
O105 K1 2.85(2) 2_656
O106 C7 1.24(3) .
O106 Ce2 2.672(19) 2_656
O106 K3 2.85(2) 2_656
O107 C7 1.24(3) .
O107 Ce2 2.678(19) 2_656
O107 K1 2.71(2) 2_656
O107 K4 2.90(2) 2_656
N1 C1 1.34(3) .
N1 C5 1.36(3) .
C1 C2 1.44(3) .
C1 C6 1.49(3) .
C2 C3 1.39(3) .
C2 C7 1.49(4) .
C3 C4 1.37(4) .
C3 H3 0.9300 .
C4 C5 1.40(4) .
C4 H4 0.9300 .
C5 H5 0.9300 .
C7 Ce2 3.01(3) 2_656
C7 K1 3.49(3) 2_656
O3W K1 2.699(19) 2_656
O14W K3 2.85(3) 2_656
